data_7036614
loop_
_publ_author_name
'Wang, Xiufeng'
'Li, Cun'
'Sun, Juan'
'Li, Licun'

_publ_section_title
;
 Nitronyl nitroxide based 2p-3d-4f chains with the magnetocaloric effect
 and slow magnetic relaxation.
;
_journal_issue 42
_journal_name_full 'Dalton transactions (Cambridge, England : 2003)'
_journal_page_first 18411
_journal_page_last 18417
_journal_paper_doi 10.1039/c5dt02783g
_journal_volume 44
_journal_year 2015
_chemical_formula_sum 'C115 H95 Cu F66 N8 O38 Tb3'
_chemical_formula_weight 3991.29
_chemical_name_systematic
; 
 ? 
;
_space_group_IT_number 19
_symmetry_cell_setting orthorhombic
_symmetry_space_group_name_Hall 'P 2ac 2ab'
_symmetry_space_group_name_H-M 'P 21 21 21'
_atom_sites_solution_hydrogens geom
_atom_sites_solution_primary direct
_atom_sites_solution_secondary difmap
_audit_creation_method SHELXL-97
_audit_update_record
;
2015-07-21 deposited with the CCDC.
2015-09-21 downloaded from the CCDC.
;
_cell_angle_alpha 90.00
_cell_angle_beta 90.00
_cell_angle_gamma 90.00
_cell_formula_units_Z 4
_cell_length_a 19.8010(14)
_cell_length_b 22.1604(16)
_cell_length_c 33.851(3)
_cell_measurement_reflns_used 53504
_cell_measurement_temperature 113(2)
_cell_measurement_theta_max 27.9
_cell_measurement_theta_min 1.4
_cell_volume 14854(2)
_computing_cell_refinement 'CrystalClear (Rigaku/MSC Inc., 2005)'
_computing_data_collection 'CrystalClear (Rigaku/MSC Inc., 2005)'
_computing_data_reduction 'CrystalClear (Rigaku/MSC Inc., 2005)'
_computing_molecular_graphics 'Bruker SHELXTL'
_computing_publication_material 'Bruker SHELXTL'
_computing_structure_refinement 'SHELXL-97 (Sheldrick, 1997)'
_computing_structure_solution 'SHELXS-97 (Sheldrick, 1990)'
_diffrn_ambient_temperature 113(2)
_diffrn_measured_fraction_theta_full 0.999
_diffrn_measured_fraction_theta_max 0.999
_diffrn_measurement_device_type 'CCD area detector'
_diffrn_measurement_method 'profile data from \w-scans'
_diffrn_radiation_monochromator graphite
_diffrn_radiation_source 'fine-focus sealed tube'
_diffrn_radiation_type MoK\a
_diffrn_radiation_wavelength 0.71073
_diffrn_reflns_av_R_equivalents 0.0449
_diffrn_reflns_av_sigmaI/netI 0.0469
_diffrn_reflns_limit_h_max 26
_diffrn_reflns_limit_h_min -24
_diffrn_reflns_limit_k_max 29
_diffrn_reflns_limit_k_min -29
_diffrn_reflns_limit_l_max 44
_diffrn_reflns_limit_l_min -44
_diffrn_reflns_number 152963
_diffrn_reflns_theta_full 27.88
_diffrn_reflns_theta_max 27.88
_diffrn_reflns_theta_min 1.38
_exptl_absorpt_coefficient_mu 1.711
_exptl_absorpt_correction_T_max 1.000
_exptl_absorpt_correction_T_min 0.862
_exptl_absorpt_correction_type multi-scan
_exptl_absorpt_process_details CrystalClear
_exptl_crystal_colour blue
_exptl_crystal_density_diffrn 1.785
_exptl_crystal_density_method 'not measured'
_exptl_crystal_description Prism
_exptl_crystal_F_000 7852
_exptl_crystal_size_max 0.20
_exptl_crystal_size_mid 0.15
_exptl_crystal_size_min 0.10
_refine_diff_density_max 0.740
_refine_diff_density_min -0.904
_refine_diff_density_rms 0.076
_refine_ls_abs_structure_details 'Flack H D (1983), Acta Cryst. A39, 876-881'
_refine_ls_abs_structure_Flack -0.009(4)
_refine_ls_extinction_method none
_refine_ls_goodness_of_fit_ref 1.038
_refine_ls_hydrogen_treatment constr
_refine_ls_matrix_type full
_refine_ls_number_parameters 2102
_refine_ls_number_reflns 35392
_refine_ls_number_restraints 62
_refine_ls_restrained_S_all 1.048
_refine_ls_R_factor_all 0.0385
_refine_ls_R_factor_gt 0.0357
_refine_ls_shift/su_max 0.002
_refine_ls_shift/su_mean 0.000
_refine_ls_structure_factor_coef Fsqd
_refine_ls_weighting_details 'calc w=1/[\s^2^(Fo^2^)+(0.0350P)^2^+0.0000P] where P=(Fo^2^+2Fc^2^)/3'
_refine_ls_weighting_scheme calc
_refine_ls_wR_factor_gt 0.0784
_refine_ls_wR_factor_ref 0.0799
_reflns_number_gt 33657
_reflns_number_total 35392
_reflns_threshold_expression >2sigma(I)
_cod_data_source_file c5dt02783g2.cif
_cod_data_source_block Tb
_cod_depositor_comments
;
The following automatic conversions were performed:

'_exptl_absorpt_correction_type' value 'Multi-scan' changed to
'multi-scan' according to
/usr/data/users/saulius/crontab/automatic-downloads/rss-feeds/RSC/lib/dictionaries/cif_core.dic
dictionary named 'cif_core.dic' version 2.4.2 from 2011-04-26.

Automatic conversion script
Id: cif_fix_values 3271 2015-04-21 07:52:19Z andrius 

 Adding full bibliography for 7036612--7036615.cif.
;
_cod_original_cell_volume 14853.6(19)
_cod_original_sg_symbol_H-M 'P21 21 21'
_cod_database_code 7036614

loop_
_symmetry_equiv_pos_as_xyz
'x, y, z'
'-x+1/2, -y, z+1/2'
'x+1/2, -y+1/2, -z'
'-x, y+1/2, -z+1/2'

loop_
_atom_site_label
_atom_site_type_symbol
_atom_site_fract_x
_atom_site_fract_y
_atom_site_fract_z
_atom_site_U_iso_or_equiv
_atom_site_adp_type
_atom_site_occupancy
_atom_site_symmetry_multiplicity
_atom_site_calc_flag
_atom_site_refinement_flags
_atom_site_disorder_assembly
_atom_site_disorder_group
Tb2 Tb 0.999254(8) 0.363666(7) 0.194818(5) 0.02219(4) Uani 1 1 d . . .
Tb1 Tb 1.018732(9) 0.386371(7) 0.688716(5) 0.02627(4) Uani 1 1 d . . .
Tb3 Tb 1.011384(9) 0.398163(7) -0.053008(5) 0.02517(4) Uani 1 1 d . . .
Cu1 Cu 0.96136(3) 0.36400(2) 0.437620(16) 0.03657(12) Uani 1 1 d . . .
C9 C 1.02146(19) 0.38380(17) 0.81889(10) 0.0268(8) Uani 1 1 d . . .
O18 O 1.04189(15) 0.39450(13) 0.41185(9) 0.0376(7) Uani 1 1 d . . .
C93 C 0.9975(2) 0.33349(15) 0.06356(10) 0.0279(8) Uani 1 1 d . . .
N2 N 1.01381(17) 0.34559(14) 0.78796(8) 0.0283(7) Uani 1 1 d . . .
N1 N 0.98248(16) 0.36309(14) 0.84813(9) 0.0291(7) Uani 1 1 d . . .
O7 O 1.13841(14) 0.36769(13) 0.68714(8) 0.0341(6) Uani 1 1 d . . .
C64 C 0.9761(2) 0.33853(17) 0.31911(12) 0.0312(9) Uani 1 1 d . . .
O9 O 0.90960(14) 0.34862(12) 0.68077(9) 0.0317(6) Uani 1 1 d . . .
O26 O 1.11217(13) 0.32508(11) 0.19194(8) 0.0296(6) Uani 1 1 d . . .
O29 O 1.04623(14) 0.39988(12) 0.13517(7) 0.0288(6) Uani 1 1 d . . .
O35 O 0.90133(13) 0.35938(13) -0.04749(8) 0.0307(6) Uani 1 1 d . . .
N6 N 1.01577(17) 0.31526(13) 0.29107(9) 0.0260(6) Uani 1 1 d . . .
O17 O 0.91063(15) 0.43679(13) 0.42657(9) 0.0342(7) Uani 1 1 d . . .
O4 O 1.04182(15) 0.35201(13) 0.75361(8) 0.0343(7) Uani 1 1 d . . .
F45 F 0.76280(15) 0.35573(16) 0.13917(9) 0.0622(9) Uani 1 1 d . . .
N7 N 1.02984(18) 0.42564(14) 0.10273(9) 0.0273(7) Uani 1 1 d . . .
O33 O 1.10269(14) 0.38743(12) -0.00718(8) 0.0321(6) Uani 1 1 d . . .
O23 O 0.90029(14) 0.33469(12) 0.22910(8) 0.0302(6) Uani 1 1 d . . .
O14 O 0.97746(19) 0.42110(14) 0.49822(8) 0.0461(8) Uani 1 1 d . . .
F12 F 1.02832(19) 0.16195(12) 0.69816(10) 0.0690(10) Uani 1 1 d . . .
N4 N 1.0121(2) 0.42080(15) 0.52973(9) 0.0371(8) Uani 1 1 d . . .
F17 F 0.80237(15) 0.27619(12) 0.67337(11) 0.0604(9) Uani 1 1 d . . .
O8 O 1.03359(14) 0.28193(12) 0.68116(8) 0.0318(6) Uani 1 1 d . . .
N8 N 0.99374(19) 0.44110(14) 0.04326(9) 0.0305(7) Uani 1 1 d . . .
O36 O 0.93641(14) 0.48029(13) -0.06391(8) 0.0302(6) Uani 1 1 d . . .
F16 F 0.73620(14) 0.35117(15) 0.66352(10) 0.0576(8) Uani 1 1 d . . .
O34 O 1.02724(16) 0.29481(12) -0.04229(8) 0.0358(7) Uani 1 1 d . . .
O28 O 0.91164(14) 0.36128(12) 0.14646(8) 0.0314(6) Uani 1 1 d . . .
F36 F 0.81016(16) 0.27450(14) 0.27137(11) 0.0636(9) Uani 1 1 d . . .
O5 O 0.94841(15) 0.43949(13) 0.73417(9) 0.0362(7) Uani 1 1 d . . .
N5 N 0.97236(19) 0.29706(15) 0.34873(10) 0.0332(8) Uani 1 1 d . . .
F64 F 1.24254(16) 0.40597(16) -0.00640(10) 0.0652(9) Uani 1 1 d . . .
F46 F 1.00454(16) 0.14760(11) 0.16121(11) 0.0704(9) Uani 1 1 d . . .
O25 O 1.07154(13) 0.44297(11) 0.21341(8) 0.0258(6) Uani 1 1 d . . .
O24 O 0.93436(14) 0.45048(12) 0.20215(9) 0.0291(6) Uani 1 1 d . . .
O11 O 1.05165(17) 0.37241(13) 0.62345(8) 0.0385(7) Uani 1 1 d . . .
O22 O 1.03383(14) 0.34210(11) 0.25884(8) 0.0285(6) Uani 1 1 d . . .
O37 O 1.07678(15) 0.48449(13) -0.06034(9) 0.0328(7) Uani 1 1 d . . .
F40 F 1.26954(15) 0.31209(15) 0.17644(10) 0.0626(9) Uani 1 1 d . . .
F44 F 0.78400(15) 0.30011(13) 0.08890(9) 0.0561(8) Uani 1 1 d . . .
F63 F 1.0125(2) 0.17576(13) -0.03808(11) 0.0770(10) Uani 1 1 d . . .
F66 F 1.20407(16) 0.38970(17) 0.05097(9) 0.0676(9) Uani 1 1 d . . .
F18 F 0.78029(16) 0.33727(14) 0.72083(9) 0.0552(8) Uani 1 1 d . . .
O30 O 1.10516(16) 0.31195(13) 0.08852(9) 0.0390(7) Uani 1 1 d . . .
F11 F 1.0213(2) 0.17710(13) 0.63624(10) 0.0722(10) Uani 1 1 d . . .
F43 F 0.82196(15) 0.38986(13) 0.09189(9) 0.0537(8) Uani 1 1 d . . .
F50 F 0.7926(2) 0.29031(18) -0.06615(12) 0.0870(13) Uani 1 1 d . . .
F59 F 1.19162(16) 0.30664(15) -0.13354(10) 0.0597(8) Uani 1 1 d . . .
F47 F 0.90456(18) 0.13574(13) 0.14151(12) 0.0791(12) Uani 1 1 d . . .
O19 O 0.94274(18) 0.30422(15) 0.38164(9) 0.0465(8) Uani 1 1 d . . .
F41 F 1.20621(15) 0.24396(12) 0.20023(12) 0.0693(10) Uani 1 1 d . . .
C63 C 0.9469(2) 0.39859(19) 0.31773(12) 0.0353(9) Uani 1 1 d . . .
O32 O 0.97060(16) 0.43196(13) 0.00793(8) 0.0343(7) Uani 1 1 d . . .
F49 F 0.72603(14) 0.35661(15) -0.04566(12) 0.0782(11) Uani 1 1 d . . .
O31 O 0.96154(17) 0.15006(13) 0.05293(10) 0.0475(8) Uani 1 1 d . . .
O2 O 1.15189(16) 0.37642(14) 0.79932(10) 0.0449(8) Uani 1 1 d . . .
C30 C 1.2476(3) 0.3366(3) 0.66765(15) 0.0491(13) Uani 1 1 d . . .
F14 F 0.8178(2) 0.53232(15) 0.61222(11) 0.0823(12) Uani 1 1 d . . .
C54 C 1.0488(2) 0.44741(19) 0.39977(12) 0.0311(9) Uani 1 1 d . . .
C23 C 0.8425(2) 0.4286(2) 0.65489(13) 0.0358(10) Uani 1 1 d . . .
H78 H 0.7984 0.4407 0.6498 0.043 Uiso 1 1 calc R . .
F56 F 1.11203(18) 0.59842(14) -0.06392(15) 0.0945(15) Uani 1 1 d . . .
O6 O 1.07066(15) 0.47795(12) 0.70043(10) 0.0372(7) Uani 1 1 d . . .
O27 O 0.98444(14) 0.26376(11) 0.17745(8) 0.0307(6) Uani 1 1 d . . .
O13 O 0.86905(19) 0.4282(2) 0.55059(11) 0.0587(10) Uani 1 1 d . . .
C79 C 0.8734(2) 0.31980(19) 0.13546(13) 0.0321(9) Uani 1 1 d . . .
N3 N 1.04696(19) 0.39777(16) 0.58890(10) 0.0352(8) Uani 1 1 d . . .
C82 C 1.1325(2) 0.44632(19) 0.22116(14) 0.0339(9) Uani 1 1 d . . .
O15 O 1.01536(18) 0.30122(13) 0.46233(9) 0.0446(8) Uani 1 1 d . . .
O16 O 0.87606(17) 0.32679(15) 0.45316(9) 0.0445(8) Uani 1 1 d . . .
C80 C 0.8101(2) 0.3415(2) 0.11289(14) 0.0384(10) Uani 1 1 d . . .
F58 F 1.26299(15) 0.37933(16) -0.13482(10) 0.0672(9) Uani 1 1 d . . .
C72 C 0.8441(2) 0.35938(19) 0.23387(13) 0.0331(9) Uani 1 1 d . . .
C77 C 0.9371(2) 0.23522(17) 0.16155(13) 0.0324(9) Uani 1 1 d . . .
F9 F 1.28155(14) 0.34433(13) 0.70091(9) 0.0528(7) Uani 1 1 d . . .
C111 C 1.2160(3) 0.3515(2) -0.11244(15) 0.0471(12) Uani 1 1 d . . .
C69 C 1.0503(2) 0.25775(17) 0.30335(12) 0.0316(9) Uani 1 1 d . . .
F51 F 0.79047(18) 0.31156(17) -0.00503(11) 0.0790(12) Uani 1 1 d . . .
F62 F 1.0884(3) 0.19042(15) -0.08034(11) 0.0913(14) Uani 1 1 d . . .
F48 F 0.9253(3) 0.15036(14) 0.20243(11) 0.0957(14) Uani 1 1 d . . .
C18 C 0.9916(2) 0.53936(17) 0.73459(14) 0.0419(11) Uani 1 1 d . . .
H101 H 0.9826 0.5787 0.7425 0.050 Uiso 1 1 calc R . .
F34 F 0.73994(16) 0.34619(15) 0.26841(11) 0.0691(10) Uani 1 1 d . . .
C87 C 0.9705(2) 0.21139(18) 0.05440(14) 0.0383(10) Uani 1 1 d . . .
C107 C 0.8438(2) 0.3827(2) -0.04674(13) 0.0370(10) Uani 1 1 d . . .
C99 C 0.9953(3) 0.50314(16) 0.05989(11) 0.0364(10) Uani 1 1 d . . .
F60 F 1.24851(16) 0.32801(15) -0.08149(10) 0.0615(9) Uani 1 1 d . . .
C78 C 0.8813(2) 0.25784(18) 0.14179(13) 0.0336(9) Uani 1 1 d . . .
H108 H 0.8485 0.2313 0.1326 0.040 Uiso 1 1 calc R . .
C112 C 1.1616(2) 0.3949(2) -0.09768(13) 0.0363(10) Uani 1 1 d . . .
F35 F 0.75744(19) 0.29113(18) 0.21773(11) 0.0827(13) Uani 1 1 d . . .
C84 C 1.1669(2) 0.34450(19) 0.20555(14) 0.0351(10) Uani 1 1 d . . .
C10 C 0.9358(3) 0.2648(2) 0.86976(14) 0.0485(13) Uani 1 1 d . . .
H11A H 0.9806 0.2532 0.8774 0.073 Uiso 1 1 calc R . .
H11B H 0.9113 0.2298 0.8611 0.073 Uiso 1 1 calc R . .
H11C H 0.9131 0.2826 0.8919 0.073 Uiso 1 1 calc R . .
F65 F 1.25548(17) 0.32001(15) 0.01996(12) 0.0788(12) Uani 1 1 d . . .
C24 C 0.8955(2) 0.4674(2) 0.64606(13) 0.0368(10) Uani 1 1 d . . .
C8 C 1.0644(2) 0.43722(18) 0.82006(13) 0.0332(9) Uani 1 1 d . . .
C15 C 0.9323(3) 0.2688(2) 0.76533(13) 0.0426(11) Uani 1 1 d . . .
H11D H 0.9052 0.3023 0.7569 0.064 Uiso 1 1 calc R . .
H11E H 0.9034 0.2366 0.7741 0.064 Uiso 1 1 calc R . .
H11F H 0.9595 0.2550 0.7437 0.064 Uiso 1 1 calc R . .
C71 C 0.7874(2) 0.3177(2) 0.24791(15) 0.0397(11) Uani 1 1 d . . .
F2 F 0.82799(17) 0.4901(2) 0.74976(13) 0.1045(18) Uani 1 1 d . . .
C70 C 1.0553(3) 0.21525(19) 0.26826(14) 0.0451(12) Uani 1 1 d . . .
H12A H 1.0115 0.2106 0.2565 0.068 Uiso 1 1 calc R . .
H12B H 1.0715 0.1767 0.2770 0.068 Uiso 1 1 calc R . .
H12C H 1.0861 0.2317 0.2491 0.068 Uiso 1 1 calc R . .
F28 F 1.1209(2) 0.51066(16) 0.36182(15) 0.0973(15) Uani 1 1 d . . .
F54A F 0.7900(8) 0.5626(6) -0.0695(3) 0.0813(11) Uani 0.416(5) 1 d PU A 2
O20 O 0.84447(17) 0.36062(17) 0.33994(11) 0.0563(10) Uani 1 1 d . . .
F4 F 1.16137(17) 0.56273(16) 0.7035(2) 0.127(2) Uani 1 1 d . . .
C101 C 1.0740(3) 0.1976(2) -0.04261(16) 0.0487(13) Uani 1 1 d . . .
O38 O 1.10568(14) 0.37046(13) -0.09117(8) 0.0340(6) Uani 1 1 d . . .
C11 C 0.9396(2) 0.3102(2) 0.83642(12) 0.0340(10) Uani 1 1 d . . .
C95 C 1.0219(3) 0.52682(18) 0.13314(12) 0.0492(14) Uani 1 1 d . . .
H13A H 0.9761 0.5171 0.1399 0.074 Uiso 1 1 calc R . .
H13B H 1.0256 0.5693 0.1281 0.074 Uiso 1 1 calc R . .
H13C H 1.0511 0.5160 0.1547 0.074 Uiso 1 1 calc R . .
C7 C 1.0419(3) 0.49228(19) 0.83388(13) 0.0418(11) Uani 1 1 d . . .
H133 H 0.9986 0.4958 0.8443 0.050 Uiso 1 1 calc R . .
C21 C 0.7922(2) 0.33358(19) 0.68204(15) 0.0390(10) Uani 1 1 d . . .
F15 F 0.8672(3) 0.56727(15) 0.66230(12) 0.0941(15) Uani 1 1 d . . .
C40 C 1.1337(3) 0.4745(2) 0.60269(15) 0.0536(14) Uani 1 1 d . . .
H13D H 1.0982 0.5008 0.6115 0.080 Uiso 1 1 calc R . .
H13E H 1.1694 0.4981 0.5913 0.080 Uiso 1 1 calc R . .
H13F H 1.1508 0.4519 0.6247 0.080 Uiso 1 1 calc R . .
C106 C 0.7868(2) 0.3368(2) -0.04058(16) 0.0486(12) Uani 1 1 d . . .
C88 C 1.0309(2) 0.22918(19) 0.07167(13) 0.0367(10) Uani 1 1 d . . .
H141 H 1.0613 0.2003 0.0806 0.044 Uiso 1 1 calc R . .
F7 F 1.25584(17) 0.3878(2) 0.64837(13) 0.1070(18) Uani 1 1 d . . .
C96 C 1.0424(2) 0.49220(17) 0.09657(12) 0.0337(9) Uani 1 1 d . . .
C22 C 0.8541(2) 0.37168(19) 0.67125(12) 0.0323(9) Uani 1 1 d . . .
F61 F 1.1146(2) 0.16346(14) -0.02223(14) 0.1071(17) Uani 1 1 d . . .
F24 F 1.0188(2) 0.17223(13) 0.52126(9) 0.0809(12) Uani 1 1 d . . .
C28 C 1.1492(2) 0.2644(2) 0.66825(15) 0.0428(11) Uani 1 1 d . . .
H148 H 1.1800 0.2352 0.6603 0.051 Uiso 1 1 calc R . .
C52 C 0.9372(2) 0.48571(19) 0.41612(12) 0.0312(9) Uani 1 1 d . . .
C90 C 1.0458(2) 0.29021(18) 0.07562(13) 0.0317(9) Uani 1 1 d . . .
F55 F 1.2073(2) 0.57749(16) -0.08858(16) 0.1054(17) Uani 1 1 d . . .
C41 C 1.1060(3) 0.4310(2) 0.57169(14) 0.0408(11) Uani 1 1 d . . .
C55 C 1.1174(2) 0.4606(2) 0.38181(14) 0.0410(11) Uani 1 1 d U . .
C104 C 1.1444(2) 0.34541(19) -0.00268(12) 0.0341(9) Uani 1 1 d . . .
F23 F 1.0798(2) 0.18708(17) 0.46972(10) 0.0820(12) Uani 1 1 d . . .
F6 F 1.0970(3) 0.62150(16) 0.73439(13) 0.1089(16) Uani 1 1 d . . .
C66 C 1.0014(2) 0.23739(16) 0.33679(11) 0.0325(8) Uani 1 1 d . . .
C113 C 1.1792(2) 0.4548(2) -0.09062(15) 0.0419(11) Uani 1 1 d . . .
H167 H 1.2217 0.4684 -0.0981 0.050 Uiso 1 1 calc R . .
F8 F 1.27914(17) 0.2920(2) 0.64912(12) 0.0892(14) Uani 1 1 d . . .
C92 C 0.9385(2) 0.31438(19) 0.04485(12) 0.0342(9) Uani 1 1 d . . .
H171 H 0.9081 0.3429 0.0354 0.041 Uiso 1 1 calc R . .
C109 C 0.8746(2) 0.4868(2) -0.05961(14) 0.0381(10) Uani 1 1 d . A .
C49 C 0.9904(3) 0.25557(19) 0.47966(12) 0.0480(13) Uani 1 1 d . . .
C60 C 0.8801(3) 0.4093(2) 0.32901(16) 0.0480(13) Uani 1 1 d . . .
C53 C 1.0026(2) 0.49491(17) 0.40227(11) 0.0329(8) Uani 1 1 d . . .
H180 H 1.0157 0.5334 0.3945 0.039 Uiso 1 1 calc R . .
O1 O 1.1941(3) 0.58320(17) 0.81168(13) 0.0821(15) Uani 1 1 d . . .
C27 C 1.0830(2) 0.24880(19) 0.67279(12) 0.0348(10) Uani 1 1 d . . .
C85 C 1.2263(2) 0.2990(2) 0.20548(16) 0.0434(11) Uani 1 1 d . . .
F42 F 1.26162(18) 0.30099(17) 0.23914(11) 0.0736(11) Uani 1 1 d . . .
C83 C 1.1810(2) 0.4021(2) 0.22053(17) 0.0481(13) Uani 1 1 d . . .
H188 H 1.2239 0.4105 0.2302 0.058 Uiso 1 1 calc R . .
C5 C 1.1311(2) 0.4320(2) 0.80621(14) 0.0394(10) Uani 1 1 d . . .
C20 C 1.0990(3) 0.5800(2) 0.7059(2) 0.0617(17) Uani 1 1 d . . .
F57 F 1.1878(3) 0.56008(19) -0.02763(17) 0.126(2) Uani 1 1 d . . .
C73 C 0.8267(2) 0.4196(2) 0.22584(14) 0.0361(10) Uani 1 1 d . . .
H193 H 0.7829 0.4327 0.2308 0.043 Uiso 1 1 calc R . .
C67 C 0.9426(2) 0.19900(19) 0.32201(14) 0.0430(11) Uani 1 1 d . . .
H19A H 0.9096 0.1949 0.3426 0.065 Uiso 1 1 calc R . .
H19B H 0.9589 0.1598 0.3146 0.065 Uiso 1 1 calc R . .
H19C H 0.9223 0.2182 0.2995 0.065 Uiso 1 1 calc R . .
F22 F 1.0875(2) 0.24693(15) 0.51965(11) 0.0877(14) Uani 1 1 d . . .
C76 C 0.9422(3) 0.16649(19) 0.16633(16) 0.0436(11) Uani 1 1 d . . .
C105 C 1.2122(2) 0.3656(2) 0.01592(13) 0.0400(10) Uani 1 1 d . . .
C47 C 0.8717(3) 0.2754(2) 0.46828(13) 0.0484(13) Uani 1 1 d . . .
C19 C 1.0513(2) 0.52704(19) 0.71456(15) 0.0394(11) Uani 1 1 d . . .
C26 C 1.0621(3) 0.1825(2) 0.66697(16) 0.0508(13) Uani 1 1 d . . .
C17 C 0.9448(2) 0.49407(19) 0.74319(14) 0.0359(10) Uani 1 1 d . . .
C4 C 1.2124(3) 0.3679(3) 0.77629(17) 0.0588(14) Uani 1 1 d . . .
H20A H 1.2085 0.3897 0.7519 0.088 Uiso 1 1 calc R . .
H20B H 1.2183 0.3258 0.7708 0.088 Uiso 1 1 calc R . .
H20C H 1.2506 0.3827 0.7908 0.088 Uiso 1 1 calc R . .
C108 C 0.8263(2) 0.4433(2) -0.05126(17) 0.0473(12) Uani 1 1 d . . .
H209 H 0.7813 0.4548 -0.0486 0.057 Uiso 1 1 calc R . .
C50 C 1.0454(4) 0.2153(2) 0.49757(16) 0.0610(16) Uani 1 1 d . . .
C35 C 0.8752(3) 0.3690(3) 0.56061(15) 0.0536(14) Uani 1 1 d . . .
C100 C 1.0248(3) 0.5469(2) 0.02964(14) 0.0578(16) Uani 1 1 d . . .
H21A H 1.0683 0.5326 0.0212 0.087 Uiso 1 1 calc R . .
H21B H 1.0297 0.5861 0.0415 0.087 Uiso 1 1 calc R . .
H21C H 0.9952 0.5496 0.0073 0.087 Uiso 1 1 calc R . .
C97 C 1.1169(3) 0.4990(2) 0.08832(16) 0.0517(13) Uani 1 1 d . . .
H21D H 1.1423 0.4838 0.1104 0.078 Uiso 1 1 calc R . .
H21E H 1.1274 0.5408 0.0844 0.078 Uiso 1 1 calc R . .
H21F H 1.1285 0.4766 0.0650 0.078 Uiso 1 1 calc R . .
C91 C 0.9245(2) 0.2533(2) 0.04005(13) 0.0387(10) Uani 1 1 d . . .
H216 H 0.8852 0.2408 0.0275 0.046 Uiso 1 1 calc R . .
C110 C 0.8492(3) 0.5522(3) -0.0617(3) 0.074(2) Uani 1 1 d U . .
F53B F 0.8367(5) 0.5552(4) -0.1067(3) 0.0813(11) Uani 0.416(5) 1 d PU A 2
C16 C 0.8808(3) 0.5105(3) 0.76605(16) 0.0513(13) Uani 1 1 d . . .
C2 C 1.1477(3) 0.5370(2) 0.81625(17) 0.0563(14) Uani 1 1 d . . .
F5 F 1.0824(2) 0.60762(18) 0.67412(13) 0.0944(13) Uani 1 1 d . . .
C12 C 0.8693(2) 0.3365(2) 0.82783(16) 0.0492(13) Uani 1 1 d . . .
H22A H 0.8530 0.3573 0.8508 0.074 Uiso 1 1 calc R . .
H22B H 0.8388 0.3044 0.8212 0.074 Uiso 1 1 calc R . .
H22C H 0.8723 0.3643 0.8061 0.074 Uiso 1 1 calc R . .
C115 C 1.1606(3) 0.5584(2) -0.0625(2) 0.0617(17) Uani 1 1 d . . .
F30 F 1.1627(2) 0.4652(3) 0.40853(13) 0.145(2) Uani 1 1 d U . .
C102 C 1.0776(3) 0.2647(2) -0.03158(13) 0.0374(10) Uani 1 1 d . . .
C13 C 1.0332(3) 0.2429(2) 0.80738(16) 0.0493(12) Uani 1 1 d . . .
H23A H 1.0590 0.2363 0.7838 0.074 Uiso 1 1 calc R . .
H23B H 1.0135 0.2055 0.8158 0.074 Uiso 1 1 calc R . .
H23C H 1.0623 0.2581 0.8278 0.074 Uiso 1 1 calc R . .
C29 C 1.1718(2) 0.3227(2) 0.67513(13) 0.0396(11) Uani 1 1 d . . .
F52B F 0.8968(6) 0.5914(4) -0.0627(4) 0.0813(11) Uani 0.416(5) 1 d PU A 2
C6 C 1.0848(3) 0.5436(2) 0.83221(15) 0.0513(14) Uani 1 1 d . . .
H242 H 1.0703 0.5808 0.8417 0.062 Uiso 1 1 calc R . .
C86 C 0.8985(3) 0.1295(2) 0.03731(17) 0.0573(15) Uani 1 1 d . . .
H24A H 0.8975 0.1362 0.0093 0.086 Uiso 1 1 calc R . .
H24B H 0.8622 0.1513 0.0496 0.086 Uiso 1 1 calc R . .
H24C H 0.8935 0.0872 0.0426 0.086 Uiso 1 1 calc R . .
C89 C 1.1536(3) 0.2689(2) 0.10387(16) 0.0497(13) Uani 1 1 d . . .
H24D H 1.1679 0.2425 0.0830 0.075 Uiso 1 1 calc R . .
H24E H 1.1329 0.2456 0.1245 0.075 Uiso 1 1 calc R . .
H24F H 1.1919 0.2901 0.1143 0.075 Uiso 1 1 calc R . .
F1 F 0.8722(2) 0.56896(18) 0.77011(16) 0.1102(17) Uani 1 1 d . . .
C25 C 0.8761(3) 0.5312(2) 0.63150(17) 0.0506(13) Uani 1 1 d . . .
C114 C 1.1345(2) 0.4949(2) -0.07260(15) 0.0391(11) Uani 1 1 d . . .
C103 C 1.1363(2) 0.2852(2) -0.01320(14) 0.0400(11) Uani 1 1 d . . .
H258 H 1.1708 0.2579 -0.0079 0.048 Uiso 1 1 calc R . .
C48 C 0.9229(3) 0.2392(2) 0.48247(15) 0.0535(14) Uani 1 1 d . . .
H261 H 0.9118 0.2026 0.4943 0.064 Uiso 1 1 calc R . .
F10 F 1.11405(18) 0.14558(14) 0.66082(10) 0.0667(9) Uani 1 1 d . . .
F31 F 0.89697(16) 0.56439(11) 0.20725(11) 0.0588(9) Uani 1 1 d . . .
F32 F 0.83434(17) 0.52687(14) 0.16148(9) 0.0580(8) Uani 1 1 d . . .
C75 C 0.8493(2) 0.52415(19) 0.19992(15) 0.0367(10) Uani 1 1 d . . .
F33 F 0.79456(15) 0.54072(13) 0.21992(9) 0.0540(8) Uani 1 1 d . . .
C68 C 1.1200(2) 0.2766(2) 0.31806(15) 0.0440(11) Uani 1 1 d . . .
H7A H 1.1433 0.2981 0.2975 0.066 Uiso 1 1 calc R . .
H7B H 1.1455 0.2413 0.3251 0.066 Uiso 1 1 calc R . .
H7C H 1.1153 0.3022 0.3408 0.066 Uiso 1 1 calc R . .
C65 C 1.0358(3) 0.2081(2) 0.37214(14) 0.0486(12) Uani 1 1 d . . .
H2A H 1.0663 0.2364 0.3840 0.073 Uiso 1 1 calc R . .
H2B H 1.0604 0.1732 0.3636 0.073 Uiso 1 1 calc R . .
H2C H 1.0023 0.1963 0.3911 0.073 Uiso 1 1 calc R . .
O10 O 0.95739(16) 0.45866(13) 0.65038(9) 0.0377(7) Uani 1 1 d . . .
F26 F 0.82664(14) 0.52660(14) 0.41488(10) 0.0582(8) Uani 1 1 d . . .
F27 F 0.89689(18) 0.56041(15) 0.45845(9) 0.0640(9) Uani 1 1 d . . .
F25 F 0.90658(15) 0.58600(12) 0.39801(9) 0.0527(7) Uani 1 1 d . . .
C51 C 0.8912(2) 0.5402(2) 0.42200(15) 0.0412(11) Uani 1 1 d . . .
C94 C 1.0083(2) 0.39745(16) 0.06965(10) 0.0280(8) Uani 1 1 d . . .
F37 F 1.21962(16) 0.52082(14) 0.22632(11) 0.0647(9) Uani 1 1 d . . .
C39 C 0.9974(3) 0.38889(17) 0.56325(11) 0.0389(10) Uani 1 1 d . . .
F38 F 1.11954(19) 0.55265(14) 0.21828(14) 0.0879(14) Uani 1 1 d . . .
C62 C 0.9850(3) 0.44719(16) 0.30237(12) 0.0370(9) Uani 1 1 d . . .
H1F H 1.0293 0.4405 0.2943 0.044 Uiso 1 1 calc R . .
F39 F 1.1499(2) 0.51535(16) 0.27354(11) 0.0850(13) Uani 1 1 d . . .
O21 O 0.8686(2) 0.57178(16) 0.30653(13) 0.0689(12) Uani 1 1 d . . .
C14 C 0.9775(2) 0.28845(18) 0.79908(12) 0.0360(9) Uani 1 1 d . . .
F29 F 1.1361(2) 0.42011(16) 0.35766(16) 0.116(2) Uani 1 1 d . . .
F19 F 0.7540(2) 0.2940(2) 0.47798(11) 0.0805(12) Uani 1 1 d . . .
F21 F 0.7903(2) 0.20571(17) 0.49351(11) 0.0872(13) Uani 1 1 d . . .
F3 F 0.8843(2) 0.4910(3) 0.80276(12) 0.1142(18) Uani 1 1 d . . .
C44 C 1.0720(3) 0.4613(2) 0.53555(13) 0.0391(10) Uani 1 1 d . . .
F20 F 0.7847(2) 0.2297(2) 0.43307(11) 0.114(2) Uani 1 1 d . . .
C74 C 0.8735(2) 0.46003(17) 0.21059(13) 0.0302(9) Uani 1 1 d . . .
C61 C 0.9581(3) 0.5042(2) 0.29914(14) 0.0463(12) Uani 1 1 d . . .
H1Q H 0.9835 0.5357 0.2888 0.056 Uiso 1 1 calc R . .
C57 C 0.8921(3) 0.5137(2) 0.31170(16) 0.0504(13) Uani 1 1 d . . .
C43 C 1.0427(3) 0.52422(19) 0.54419(15) 0.0488(13) Uani 1 1 d . . .
H1SA H 1.0190 0.5387 0.5213 0.073 Uiso 1 1 calc R . .
H1SB H 1.0787 0.5515 0.5505 0.073 Uiso 1 1 calc R . .
H1SC H 1.0120 0.5217 0.5661 0.073 Uiso 1 1 calc R . .
C45 C 1.1144(3) 0.4630(2) 0.49847(13) 0.0510(13) Uani 1 1 d . . .
H1TA H 1.1260 0.4226 0.4908 0.076 Uiso 1 1 calc R . .
H1TB H 1.1550 0.4856 0.5034 0.076 Uiso 1 1 calc R . .
H1TC H 1.0893 0.4820 0.4776 0.076 Uiso 1 1 calc R . .
C3 C 1.1722(3) 0.4822(2) 0.80376(15) 0.0485(12) Uani 1 1 d . . .
H1U H 1.2158 0.4790 0.7938 0.058 Uiso 1 1 calc R . .
O3 O 0.97303(15) 0.39001(14) 0.88158(7) 0.0353(6) Uani 1 1 d . . .
O12 O 0.7853(3) 0.2264(2) 0.58522(14) 0.0842(15) Uani 1 1 d . . .
C58 C 0.8530(3) 0.4686(2) 0.32662(16) 0.0538(14) Uani 1 1 d . . .
H1X H 0.8093 0.4765 0.3351 0.065 Uiso 1 1 calc R . .
C37 C 0.9487(3) 0.2917(2) 0.58406(14) 0.0553(15) Uani 1 1 d . . .
H1Y H 0.9923 0.2796 0.5907 0.066 Uiso 1 1 calc R . .
C98 C 0.9229(3) 0.5187(2) 0.07014(16) 0.0540(15) Uani 1 1 d . . .
H1ZA H 0.8943 0.5101 0.0479 0.081 Uiso 1 1 calc R . .
H1ZB H 0.9199 0.5608 0.0765 0.081 Uiso 1 1 calc R . .
H1ZC H 0.9087 0.4951 0.0924 0.081 Uiso 1 1 calc R . .
F13 F 0.9198(2) 0.5540(2) 0.60857(19) 0.146(3) Uani 1 1 d . . .
C32 C 0.8365(4) 0.2710(3) 0.57945(16) 0.0592(16) Uani 1 1 d U . .
C36 C 0.8983(4) 0.2525(3) 0.58892(17) 0.0664(18) Uani 1 1 d . . .
H2AA H 0.9060 0.2138 0.5986 0.080 Uiso 1 1 calc R . .
C81 C 1.1554(3) 0.5096(2) 0.23550(17) 0.0473(13) Uani 1 1 d . . .
C42 C 1.1577(3) 0.3832(2) 0.56077(16) 0.0528(13) Uani 1 1 d . . .
H2CA H 1.1676 0.3589 0.5835 0.079 Uiso 1 1 calc R . .
H2CB H 1.1983 0.4024 0.5517 0.079 Uiso 1 1 calc R . .
H2CC H 1.1399 0.3581 0.5401 0.079 Uiso 1 1 calc R . .
C33 C 0.8199(3) 0.3277(3) 0.56520(15) 0.0660(17) Uani 1 1 d U . .
H2D H 0.7757 0.3383 0.5590 0.079 Uiso 1 1 calc R . .
C38 C 0.9391(3) 0.3502(2) 0.56944(13) 0.0442(12) Uani 1 1 d . . .
C56 C 0.8002(3) 0.5845(3) 0.3163(2) 0.082(2) Uani 1 1 d . . .
H2FA H 0.7709 0.5644 0.2980 0.124 Uiso 1 1 calc R . .
H2FB H 0.7926 0.6272 0.3150 0.124 Uiso 1 1 calc R . .
H2FC H 0.7909 0.5705 0.3426 0.124 Uiso 1 1 calc R . .
C31 C 0.7201(4) 0.2454(4) 0.57736(19) 0.093(3) Uani 1 1 d U . .
H2GA H 0.7136 0.2479 0.5493 0.140 Uiso 1 1 calc R . .
H2GB H 0.7130 0.2844 0.5889 0.140 Uiso 1 1 calc R . .
H2GC H 0.6886 0.2171 0.5884 0.140 Uiso 1 1 calc R . .
C46 C 0.7984(4) 0.2519(3) 0.46852(16) 0.072(2) Uani 1 1 d . . .
C59 C 0.7852(3) 0.3694(3) 0.36331(19) 0.0702(18) Uani 1 1 d . . .
H2IA H 0.7504 0.3871 0.3473 0.105 Uiso 1 1 calc R . .
H2IB H 0.7954 0.3957 0.3850 0.105 Uiso 1 1 calc R . .
H2IC H 0.7700 0.3312 0.3733 0.105 Uiso 1 1 calc R . .
C1 C 1.1746(4) 0.6414(3) 0.8234(2) 0.096(3) Uani 1 1 d U . .
H2JA H 1.1427 0.6573 0.8048 0.144 Uiso 1 1 calc R . .
H2JB H 1.2136 0.6670 0.8244 0.144 Uiso 1 1 calc R . .
H2JC H 1.1542 0.6395 0.8491 0.144 Uiso 1 1 calc R . .
C34 C 0.8098(4) 0.4465(4) 0.5301(2) 0.097(3) Uani 1 1 d . . .
H5A H 0.8053 0.4233 0.5063 0.145 Uiso 1 1 calc R . .
H5B H 0.8130 0.4885 0.5236 0.145 Uiso 1 1 calc R . .
H5C H 0.7710 0.4399 0.5466 0.145 Uiso 1 1 calc R . .
F53A F 0.8816(4) 0.5869(3) -0.0850(2) 0.0813(11) Uani 0.584(5) 1 d PU A 1
F52A F 0.8611(4) 0.5817(3) -0.0244(2) 0.0813(11) Uani 0.584(5) 1 d PU A 1
F54B F 0.7869(5) 0.5602(4) -0.0537(3) 0.0813(11) Uani 0.584(5) 1 d PU A 1

loop_
_atom_site_aniso_label
_atom_site_aniso_U_11
_atom_site_aniso_U_22
_atom_site_aniso_U_33
_atom_site_aniso_U_23
_atom_site_aniso_U_13
_atom_site_aniso_U_12
Tb2 0.02123(8) 0.01754(6) 0.02781(8) 0.00027(6) -0.00374(7) -0.00057(6)
Tb1 0.02814(9) 0.02162(7) 0.02904(9) 0.00114(7) 0.00083(7) 0.00103(7)
Tb3 0.02451(9) 0.02561(7) 0.02539(8) 0.00166(6) -0.00046(7) -0.00007(7)
Cu1 0.0369(3) 0.0337(2) 0.0392(3) 0.0061(2) 0.0060(2) -0.0063(2)
C9 0.0270(19) 0.0311(17) 0.0224(16) 0.0009(14) 0.0022(15) -0.0011(16)
O18 0.0334(16) 0.0345(15) 0.0449(17) 0.0145(14) 0.0004(13) 0.0010(13)
C93 0.032(2) 0.0237(15) 0.0280(18) -0.0029(13) -0.0047(17) 0.0043(17)
N2 0.0283(17) 0.0351(16) 0.0216(14) 0.0021(12) 0.0052(14) -0.0033(14)
N1 0.0277(17) 0.0335(15) 0.0261(15) -0.0009(13) -0.0026(13) -0.0035(15)
O7 0.0310(14) 0.0407(16) 0.0306(15) 0.0006(14) 0.0003(12) 0.0057(12)
C64 0.033(2) 0.0242(17) 0.036(2) -0.0040(15) -0.0022(19) -0.0001(16)
O9 0.0332(15) 0.0239(13) 0.0381(16) -0.0030(12) -0.0020(13) 0.0019(11)
O26 0.0277(14) 0.0263(13) 0.0348(15) 0.0009(12) -0.0007(13) 0.0013(10)
O29 0.0358(15) 0.0262(13) 0.0245(13) 0.0035(11) -0.0047(11) -0.0003(12)
O35 0.0263(14) 0.0323(14) 0.0336(15) 0.0003(12) 0.0031(12) -0.0045(12)
N6 0.0282(17) 0.0239(13) 0.0260(15) 0.0016(11) -0.0007(14) 0.0024(13)
O17 0.0298(16) 0.0370(16) 0.0359(16) -0.0010(13) 0.0037(13) -0.0035(13)
O4 0.0404(17) 0.0391(16) 0.0235(14) 0.0046(12) 0.0068(12) 0.0016(13)
F45 0.0374(16) 0.082(2) 0.067(2) 0.0006(18) -0.0009(15) 0.0198(17)
N7 0.0365(19) 0.0219(14) 0.0235(15) 0.0018(12) 0.0007(14) 0.0030(13)
O33 0.0316(15) 0.0289(13) 0.0357(15) 0.0020(12) -0.0049(12) 0.0070(12)
O23 0.0264(14) 0.0255(13) 0.0387(16) 0.0003(12) -0.0009(12) 0.0003(11)
O14 0.064(2) 0.0482(17) 0.0261(15) 0.0019(13) -0.0089(15) 0.0013(17)
F12 0.100(3) 0.0328(13) 0.074(2) 0.0058(14) 0.031(2) 0.0062(16)
N4 0.051(2) 0.0334(16) 0.0266(16) 0.0043(13) -0.0024(18) -0.0044(18)
F17 0.0469(17) 0.0284(13) 0.106(3) -0.0129(15) 0.0161(17) -0.0084(12)
O8 0.0361(15) 0.0250(12) 0.0342(15) 0.0023(11) 0.0064(13) 0.0047(11)
N8 0.0365(19) 0.0294(14) 0.0255(15) -0.0016(12) -0.0014(15) 0.0095(15)
O36 0.0247(15) 0.0305(14) 0.0355(17) 0.0101(12) -0.0028(12) -0.0008(11)
F16 0.0320(15) 0.0598(19) 0.081(2) 0.0009(17) -0.0098(15) -0.0093(14)
O34 0.0412(18) 0.0300(13) 0.0361(16) 0.0015(12) -0.0040(13) -0.0019(13)
O28 0.0285(14) 0.0247(13) 0.0410(16) -0.0017(12) -0.0110(12) -0.0018(12)
F36 0.0426(17) 0.0472(17) 0.101(3) 0.0346(17) 0.0101(17) 0.0006(14)
O5 0.0308(16) 0.0316(15) 0.0462(18) -0.0098(13) 0.0021(14) 0.0003(13)
N5 0.037(2) 0.0347(17) 0.0281(17) -0.0023(14) 0.0079(15) -0.0038(15)
F64 0.0441(17) 0.074(2) 0.077(2) 0.0237(18) -0.0137(16) -0.0162(16)
F46 0.0476(18) 0.0286(12) 0.135(3) -0.0034(15) -0.016(2) 0.0099(13)
O25 0.0245(14) 0.0198(12) 0.0331(15) 0.0005(11) -0.0063(11) -0.0035(10)
O24 0.0245(14) 0.0227(12) 0.0400(17) -0.0004(12) 0.0003(12) -0.0006(10)
O11 0.057(2) 0.0362(16) 0.0222(14) 0.0052(12) -0.0003(13) 0.0085(15)
O22 0.0326(15) 0.0272(13) 0.0258(13) 0.0078(11) -0.0008(12) 0.0036(11)
O37 0.0249(15) 0.0279(14) 0.0457(18) 0.0022(13) 0.0007(13) -0.0016(11)
F40 0.0379(16) 0.066(2) 0.084(2) -0.0016(17) 0.0169(16) 0.0124(15)
F44 0.0481(17) 0.0450(16) 0.075(2) -0.0088(15) -0.0340(16) 0.0006(13)
F63 0.087(3) 0.0387(15) 0.105(3) -0.0124(16) 0.005(2) -0.0172(18)
F66 0.0478(18) 0.103(3) 0.0523(18) -0.0215(19) -0.0111(15) 0.0014(19)
F18 0.0515(18) 0.0612(19) 0.0528(18) 0.0008(15) 0.0145(15) -0.0085(15)
O30 0.0354(17) 0.0327(15) 0.0488(19) -0.0039(14) -0.0083(15) 0.0073(13)
F11 0.094(3) 0.0429(16) 0.079(2) -0.0121(15) -0.018(2) 0.0020(18)
F43 0.0478(17) 0.0412(15) 0.072(2) 0.0162(15) -0.0237(15) -0.0012(13)
F50 0.068(2) 0.080(3) 0.112(3) -0.039(2) 0.027(2) -0.041(2)
F59 0.0481(18) 0.063(2) 0.068(2) -0.0220(17) 0.0027(16) 0.0161(16)
F47 0.076(2) 0.0259(13) 0.136(3) -0.0154(17) -0.057(2) -0.0006(15)
O19 0.054(2) 0.0505(19) 0.0350(17) -0.0073(15) 0.0111(16) -0.0112(17)
F41 0.0353(15) 0.0328(14) 0.140(3) -0.0030(18) -0.0084(19) 0.0076(12)
C63 0.041(2) 0.032(2) 0.033(2) -0.0069(18) -0.0011(18) 0.0048(18)
O32 0.0431(18) 0.0391(15) 0.0209(13) -0.0030(11) -0.0066(12) 0.0121(13)
F49 0.0264(14) 0.0597(19) 0.148(3) 0.040(2) -0.0156(18) -0.0097(14)
O31 0.052(2) 0.0238(13) 0.067(2) -0.0114(15) 0.0012(18) -0.0024(13)
O2 0.0379(17) 0.0421(18) 0.055(2) -0.0032(16) 0.0112(15) -0.0035(14)
C30 0.041(3) 0.066(3) 0.040(3) 0.001(3) 0.003(2) 0.008(2)
F14 0.097(3) 0.053(2) 0.097(3) 0.0147(19) -0.045(2) 0.022(2)
C54 0.028(2) 0.037(2) 0.028(2) 0.0016(17) 0.0003(17) -0.0039(17)
C23 0.031(2) 0.035(2) 0.041(2) 0.0012(19) 0.0008(19) 0.0101(18)
F56 0.048(2) 0.0316(15) 0.204(5) -0.002(2) 0.036(2) 0.0004(15)
O6 0.0327(16) 0.0240(13) 0.055(2) 0.0004(13) -0.0006(15) -0.0015(11)
O27 0.0265(14) 0.0211(11) 0.0444(16) -0.0041(10) -0.0092(13) -0.0002(11)
O13 0.043(2) 0.083(3) 0.050(2) -0.001(2) -0.0088(18) 0.000(2)
C79 0.027(2) 0.031(2) 0.037(2) -0.0013(17) -0.0047(18) 0.0048(16)
N3 0.047(2) 0.0316(17) 0.0266(17) 0.0062(14) -0.0030(16) -0.0005(16)
C82 0.031(2) 0.027(2) 0.044(3) 0.0044(18) -0.0042(19) -0.0047(17)
O15 0.054(2) 0.0361(15) 0.0440(17) 0.0094(13) 0.0023(16) -0.0056(16)
O16 0.051(2) 0.0465(18) 0.0360(17) -0.0026(15) 0.0089(16) -0.0166(16)
C80 0.034(2) 0.038(2) 0.043(3) -0.003(2) -0.011(2) 0.0024(19)
F58 0.0342(16) 0.081(2) 0.086(2) -0.0029(19) 0.0227(15) 0.0086(16)
C72 0.030(2) 0.030(2) 0.040(2) 0.0006(18) -0.0005(17) -0.0023(17)
C77 0.034(2) 0.0210(17) 0.043(2) 0.0000(17) -0.0049(19) 0.0021(16)
F9 0.0416(16) 0.0489(16) 0.068(2) -0.0053(15) -0.0064(15) -0.0014(13)
C111 0.037(3) 0.052(3) 0.052(3) 0.000(2) 0.002(2) 0.012(2)
C69 0.038(2) 0.0249(17) 0.032(2) 0.0113(16) 0.0007(19) 0.0078(16)
F51 0.060(2) 0.087(3) 0.091(3) 0.045(2) -0.0076(19) -0.0308(19)
F62 0.156(4) 0.0477(19) 0.070(2) -0.0222(18) 0.024(3) 0.002(2)
F48 0.171(4) 0.0312(15) 0.085(3) 0.0146(17) 0.030(3) -0.008(2)
C18 0.038(2) 0.0239(17) 0.064(3) -0.0123(18) -0.011(2) 0.0054(18)
F34 0.0421(18) 0.0561(19) 0.109(3) 0.0179(19) 0.0328(18) 0.0054(15)
C87 0.044(3) 0.0284(19) 0.043(2) -0.0091(18) 0.006(2) 0.0001(18)
C107 0.032(2) 0.039(2) 0.040(2) 0.009(2) -0.0052(19) -0.0068(18)
C99 0.055(3) 0.0264(16) 0.0278(19) 0.0000(14) -0.002(2) 0.009(2)
F60 0.0517(19) 0.065(2) 0.067(2) -0.0020(17) -0.0143(16) 0.0312(16)
C78 0.030(2) 0.0238(18) 0.047(3) -0.0067(17) -0.0102(19) -0.0045(16)
C112 0.029(2) 0.039(2) 0.040(2) 0.005(2) 0.0055(18) 0.0098(19)
F35 0.075(3) 0.097(3) 0.076(2) 0.006(2) -0.005(2) -0.060(2)
C84 0.025(2) 0.030(2) 0.050(3) 0.0053(18) 0.0014(19) 0.0000(16)
C10 0.062(3) 0.046(3) 0.038(3) 0.001(2) 0.009(2) -0.017(3)
F65 0.056(2) 0.0491(18) 0.131(3) -0.007(2) -0.046(2) 0.0197(16)
C24 0.041(3) 0.031(2) 0.039(2) -0.0004(18) -0.003(2) 0.0055(19)
C8 0.036(2) 0.031(2) 0.033(2) 0.0040(17) -0.0006(18) -0.0085(17)
C15 0.054(3) 0.042(2) 0.032(2) -0.0064(19) 0.000(2) -0.017(2)
C71 0.030(2) 0.035(2) 0.054(3) 0.008(2) 0.001(2) -0.0029(18)
F2 0.0307(18) 0.164(4) 0.119(3) -0.090(3) 0.000(2) -0.002(2)
C70 0.062(3) 0.031(2) 0.043(3) 0.0042(19) 0.011(2) 0.016(2)
F28 0.069(3) 0.055(2) 0.167(4) 0.040(2) 0.063(3) 0.0017(19)
F54A 0.087(2) 0.0513(14) 0.106(3) 0.015(2) -0.007(2) 0.0229(14)
O20 0.0397(19) 0.048(2) 0.081(3) -0.026(2) 0.0165(18) -0.0076(17)
F4 0.0337(18) 0.047(2) 0.300(7) 0.022(3) -0.016(3) -0.0159(15)
C101 0.061(3) 0.031(2) 0.054(3) -0.002(2) -0.011(3) 0.008(2)
O38 0.0291(15) 0.0323(15) 0.0406(16) 0.0037(13) 0.0032(12) 0.0018(12)
C11 0.037(2) 0.039(2) 0.026(2) -0.0009(17) 0.0019(18) -0.0163(19)
C95 0.092(4) 0.0237(18) 0.032(2) -0.0051(16) -0.004(3) 0.006(2)
C7 0.061(3) 0.029(2) 0.035(2) -0.0001(18) -0.008(2) 0.003(2)
C21 0.035(2) 0.028(2) 0.054(3) -0.005(2) -0.003(2) -0.0020(17)
F15 0.145(4) 0.0365(17) 0.101(3) -0.0142(18) -0.045(3) 0.036(2)
C40 0.059(3) 0.055(3) 0.047(3) 0.006(2) -0.013(3) -0.013(3)
C106 0.031(2) 0.052(3) 0.063(3) 0.012(3) -0.001(2) -0.008(2)
C88 0.036(2) 0.0276(19) 0.047(3) -0.0035(18) -0.002(2) 0.0073(18)
F7 0.0345(18) 0.153(4) 0.134(4) 0.098(3) 0.011(2) 0.004(2)
C96 0.051(3) 0.0199(17) 0.030(2) 0.0025(15) -0.0013(19) -0.0023(17)
C22 0.034(2) 0.030(2) 0.033(2) -0.0072(17) 0.0036(17) -0.0003(17)
F61 0.145(4) 0.0314(17) 0.145(4) -0.002(2) -0.081(3) 0.020(2)
F24 0.141(4) 0.0417(15) 0.0599(18) 0.0223(14) 0.003(2) -0.004(2)
C28 0.039(3) 0.038(2) 0.051(3) -0.006(2) 0.005(2) 0.014(2)
C52 0.030(2) 0.035(2) 0.029(2) -0.0033(17) -0.0014(17) -0.0014(17)
C90 0.029(2) 0.031(2) 0.035(2) -0.0021(17) -0.0055(18) 0.0051(17)
F55 0.064(2) 0.0431(19) 0.209(5) 0.014(3) 0.062(3) -0.0151(18)
C41 0.049(3) 0.037(2) 0.037(2) 0.0073(19) -0.001(2) -0.004(2)
C55 0.032(2) 0.045(2) 0.046(3) 0.001(2) 0.005(2) 0.000(2)
C104 0.036(2) 0.035(2) 0.031(2) 0.0028(17) -0.0051(18) 0.0036(18)
F23 0.115(3) 0.067(2) 0.064(2) 0.0062(18) 0.003(2) 0.028(2)
F6 0.156(4) 0.049(2) 0.122(3) -0.019(2) -0.003(3) -0.052(3)
C66 0.037(2) 0.0273(17) 0.0329(19) 0.0045(15) -0.0012(19) -0.0026(18)
C113 0.021(2) 0.049(3) 0.055(3) 0.006(2) 0.007(2) -0.0009(19)
F8 0.0361(18) 0.132(4) 0.100(3) -0.060(3) 0.0114(18) 0.008(2)
C92 0.042(3) 0.031(2) 0.030(2) -0.0038(17) -0.0054(19) 0.0045(18)
C109 0.028(2) 0.038(2) 0.047(3) 0.009(2) -0.0061(19) -0.0016(18)
C49 0.081(4) 0.032(2) 0.031(2) 0.0000(16) 0.004(3) -0.006(3)
C60 0.042(3) 0.041(3) 0.061(3) -0.022(2) -0.003(2) 0.004(2)
C53 0.033(2) 0.0296(17) 0.036(2) -0.0001(15) 0.0012(19) -0.0022(17)
O1 0.120(4) 0.048(2) 0.079(3) -0.017(2) 0.041(3) -0.043(2)
C27 0.045(3) 0.032(2) 0.028(2) 0.0010(17) 0.0044(19) 0.0066(18)
C85 0.028(2) 0.039(2) 0.063(3) -0.004(2) -0.004(2) 0.0052(19)
F42 0.061(2) 0.083(3) 0.076(2) -0.006(2) -0.0270(19) 0.031(2)
C83 0.023(2) 0.038(2) 0.084(4) -0.001(3) -0.013(2) -0.0065(19)
C5 0.042(2) 0.039(2) 0.038(2) 0.003(2) 0.001(2) -0.0110(19)
C20 0.051(3) 0.027(2) 0.107(5) 0.002(3) -0.020(3) -0.008(2)
F57 0.155(5) 0.063(3) 0.162(5) -0.014(3) -0.075(4) -0.042(3)
C73 0.022(2) 0.035(2) 0.051(3) 0.003(2) 0.0063(19) 0.0046(17)
C67 0.052(3) 0.029(2) 0.048(3) 0.0039(19) 0.000(2) -0.008(2)
F22 0.127(4) 0.0429(18) 0.093(3) 0.0109(18) -0.056(3) -0.004(2)
C76 0.045(3) 0.0211(19) 0.065(3) 0.001(2) -0.013(2) 0.0003(18)
C105 0.034(2) 0.044(2) 0.041(3) 0.002(2) -0.0101(19) 0.007(2)
C47 0.068(4) 0.050(3) 0.026(2) -0.006(2) 0.010(2) -0.028(3)
C19 0.032(2) 0.027(2) 0.059(3) -0.001(2) -0.014(2) 0.0006(17)
C26 0.068(4) 0.036(2) 0.049(3) -0.004(2) 0.005(3) 0.014(2)
C17 0.030(2) 0.036(2) 0.042(2) -0.0093(19) -0.0091(19) 0.0085(18)
C4 0.047(3) 0.059(3) 0.071(4) -0.015(3) 0.013(3) 0.005(3)
C108 0.023(2) 0.042(2) 0.077(4) 0.008(3) -0.003(2) 0.0034(18)
C50 0.106(5) 0.031(2) 0.046(3) 0.004(2) -0.008(3) -0.005(3)
C35 0.068(4) 0.056(3) 0.037(3) -0.009(2) 0.002(2) -0.017(3)
C100 0.105(5) 0.030(2) 0.039(2) 0.0101(19) -0.009(3) -0.007(3)
C97 0.058(3) 0.037(2) 0.060(3) 0.009(2) -0.005(3) -0.017(2)
C91 0.039(3) 0.040(2) 0.037(2) -0.0127(19) -0.004(2) 0.000(2)
C110 0.035(3) 0.044(3) 0.142(7) 0.035(4) -0.026(4) 0.002(2)
F53B 0.087(2) 0.0513(14) 0.106(3) 0.015(2) -0.007(2) 0.0229(14)
C16 0.044(3) 0.057(3) 0.054(3) -0.022(3) -0.011(2) 0.014(2)
C2 0.074(4) 0.044(3) 0.050(3) -0.007(2) 0.011(3) -0.023(3)
F5 0.089(3) 0.073(3) 0.121(3) 0.045(3) -0.010(2) -0.029(2)
C12 0.026(2) 0.063(3) 0.059(3) -0.015(3) 0.003(2) -0.010(2)
C115 0.038(3) 0.037(3) 0.111(6) 0.012(3) 0.008(3) -0.009(2)
F30 0.040(2) 0.312(7) 0.085(3) 0.025(4) 0.005(2) -0.042(3)
C102 0.048(3) 0.034(2) 0.031(2) 0.0016(18) 0.000(2) 0.007(2)
C13 0.053(3) 0.038(2) 0.057(3) 0.009(2) 0.009(3) 0.003(2)
C29 0.031(2) 0.054(3) 0.034(2) 0.006(2) -0.0006(18) 0.011(2)
F52B 0.087(2) 0.0513(14) 0.106(3) 0.015(2) -0.007(2) 0.0229(14)
C6 0.081(4) 0.031(2) 0.042(3) -0.003(2) 0.002(3) -0.002(2)
C86 0.052(3) 0.040(3) 0.081(4) -0.025(3) 0.006(3) -0.019(2)
C89 0.042(3) 0.049(3) 0.058(3) -0.007(2) -0.013(2) 0.016(2)
F1 0.083(3) 0.063(2) 0.185(5) -0.041(3) 0.043(3) 0.022(2)
C25 0.052(3) 0.033(2) 0.067(4) 0.012(2) -0.006(3) 0.004(2)
C114 0.026(2) 0.033(2) 0.058(3) 0.005(2) -0.003(2) 0.0028(18)
C103 0.041(3) 0.030(2) 0.048(3) 0.0033(19) -0.007(2) 0.0085(19)
C48 0.082(4) 0.042(3) 0.037(3) 0.000(2) 0.007(3) -0.022(3)
F10 0.072(2) 0.0411(16) 0.087(2) -0.0138(16) 0.0110(18) 0.0237(16)
F31 0.0475(17) 0.0216(12) 0.107(3) -0.0002(14) 0.0004(17) -0.0036(12)
F32 0.070(2) 0.0487(17) 0.0553(18) 0.0134(14) 0.0029(16) 0.0245(16)
C75 0.029(2) 0.0282(19) 0.053(3) 0.0011(19) 0.006(2) 0.0065(16)
F33 0.0451(17) 0.0371(15) 0.080(2) 0.0072(15) 0.0224(16) 0.0169(13)
C68 0.030(2) 0.046(3) 0.056(3) 0.015(2) -0.001(2) 0.0049(19)
C65 0.059(3) 0.044(3) 0.042(3) 0.012(2) -0.007(2) -0.006(2)
O10 0.0371(17) 0.0263(14) 0.0497(19) 0.0068(13) -0.0015(14) -0.0012(13)
F26 0.0315(15) 0.0481(17) 0.095(2) -0.0180(17) 0.0026(16) 0.0008(13)
F27 0.067(2) 0.066(2) 0.0586(19) -0.0255(16) 0.0042(17) 0.0136(18)
F25 0.0454(17) 0.0353(14) 0.077(2) -0.0006(14) -0.0007(15) 0.0055(12)
C51 0.037(3) 0.038(2) 0.049(3) -0.011(2) 0.002(2) 0.001(2)
C94 0.030(2) 0.0270(16) 0.0268(17) 0.0020(14) -0.0018(16) 0.0030(19)
F37 0.0468(18) 0.0442(17) 0.103(3) -0.0004(17) -0.0087(18) -0.0217(14)
C39 0.064(3) 0.0286(17) 0.0246(18) 0.0025(15) -0.007(2) -0.004(2)
F38 0.070(2) 0.0269(15) 0.167(4) 0.001(2) -0.063(3) -0.0026(15)
C62 0.051(3) 0.0258(17) 0.034(2) -0.0043(15) -0.006(2) 0.0053(18)
F39 0.122(4) 0.060(2) 0.073(2) -0.0291(19) 0.010(2) -0.035(2)
O21 0.072(3) 0.045(2) 0.089(3) -0.010(2) -0.020(3) 0.0226(19)
C14 0.039(2) 0.0342(19) 0.035(2) 0.0014(17) 0.0022(19) -0.0062(18)
F29 0.103(3) 0.051(2) 0.193(5) -0.029(3) 0.109(3) -0.017(2)
F19 0.063(2) 0.108(3) 0.071(2) 0.008(2) 0.002(2) -0.039(2)
F21 0.109(3) 0.080(2) 0.072(2) 0.007(2) 0.025(2) -0.060(2)
F3 0.074(3) 0.204(6) 0.064(3) 0.010(3) 0.015(2) 0.060(3)
C44 0.051(3) 0.033(2) 0.033(2) 0.0042(18) -0.003(2) 0.000(2)
F20 0.131(4) 0.153(4) 0.056(2) -0.023(2) 0.006(2) -0.105(4)
C74 0.033(2) 0.0193(17) 0.038(2) -0.0007(16) -0.0027(18) 0.0009(15)
C61 0.067(3) 0.029(2) 0.043(3) -0.0019(19) -0.015(2) 0.004(2)
C57 0.063(3) 0.040(2) 0.049(3) -0.017(2) -0.021(3) 0.014(2)
C43 0.066(3) 0.029(2) 0.052(3) 0.006(2) -0.012(3) 0.003(2)
C45 0.062(4) 0.057(3) 0.034(3) 0.012(2) 0.004(2) -0.009(3)
C3 0.050(3) 0.047(3) 0.049(3) -0.001(2) 0.016(2) -0.019(2)
O3 0.0358(16) 0.0483(16) 0.0217(13) -0.0039(12) 0.0020(11) -0.0058(14)
O12 0.091(4) 0.088(3) 0.074(3) 0.002(3) 0.003(3) -0.038(3)
C58 0.043(3) 0.052(3) 0.066(4) -0.031(3) -0.008(3) 0.016(2)
C37 0.090(4) 0.037(2) 0.038(3) 0.000(2) 0.004(3) -0.023(3)
C98 0.061(4) 0.048(3) 0.053(3) -0.015(2) -0.013(3) 0.027(3)
F13 0.101(4) 0.086(3) 0.252(6) 0.120(4) 0.079(4) 0.046(3)
C32 0.086(5) 0.055(3) 0.036(3) -0.004(2) 0.008(3) -0.027(3)
C36 0.091(5) 0.055(3) 0.053(3) -0.002(3) -0.002(3) -0.032(3)
C81 0.036(3) 0.035(2) 0.071(4) 0.004(2) -0.016(2) -0.006(2)
C42 0.058(3) 0.054(3) 0.047(3) 0.012(3) -0.002(2) 0.005(3)
C33 0.062(4) 0.099(5) 0.038(3) -0.024(3) -0.004(3) -0.011(4)
C38 0.059(3) 0.047(3) 0.026(2) 0.0000(19) -0.001(2) -0.017(2)
C56 0.073(4) 0.070(4) 0.104(5) -0.028(4) -0.031(4) 0.036(3)
C31 0.063(4) 0.162(7) 0.055(4) -0.033(4) -0.003(3) 0.006(5)
C46 0.096(5) 0.086(5) 0.034(3) -0.006(3) 0.009(3) -0.060(4)
C59 0.039(3) 0.080(4) 0.092(4) -0.041(4) 0.012(3) -0.006(3)
C1 0.146(6) 0.056(4) 0.086(4) -0.014(3) 0.022(4) -0.044(4)
C34 0.057(4) 0.142(8) 0.091(5) 0.001(5) -0.020(4) 0.014(5)
F53A 0.087(2) 0.0513(14) 0.106(3) 0.015(2) -0.007(2) 0.0229(14)
F52A 0.087(2) 0.0513(14) 0.106(3) 0.015(2) -0.007(2) 0.0229(14)
F54B 0.087(2) 0.0513(14) 0.106(3) 0.015(2) -0.007(2) 0.0229(14)

loop_
_atom_type_symbol
_atom_type_description
_atom_type_scat_dispersion_real
_atom_type_scat_dispersion_imag
_atom_type_scat_source
C C 0.0033 0.0016 'International Tables Vol C Tables 4.2.6.8 and 6.1.1.4'
H H 0.0000 0.0000 'International Tables Vol C Tables 4.2.6.8 and 6.1.1.4'
Cu Cu 0.3201 1.2651 'International Tables Vol C Tables 4.2.6.8 and 6.1.1.4'
F F 0.0171 0.0103 'International Tables Vol C Tables 4.2.6.8 and 6.1.1.4'
N N 0.0061 0.0033 'International Tables Vol C Tables 4.2.6.8 and 6.1.1.4'
O O 0.0106 0.0060 'International Tables Vol C Tables 4.2.6.8 and 6.1.1.4'
Tb Tb -0.1723 4.1537 'International Tables Vol C Tables 4.2.6.8 and 6.1.1.4'

loop_
_geom_angle_atom_site_label_1
_geom_angle_atom_site_label_2
_geom_angle_atom_site_label_3
_geom_angle
_geom_angle_site_symmetry_1
_geom_angle_site_symmetry_3
O27 Tb2 O22 94.46(9) . .
O27 Tb2 O24 138.56(9) . .
O22 Tb2 O24 103.50(10) . .
O27 Tb2 O25 149.50(9) . .
O22 Tb2 O25 74.02(9) . .
O24 Tb2 O25 71.93(9) . .
O27 Tb2 O29 99.09(9) . .
O22 Tb2 O29 138.68(10) . .
O24 Tb2 O29 91.59(10) . .
O25 Tb2 O29 74.66(9) . .
O27 Tb2 O23 76.09(10) . .
O22 Tb2 O23 74.37(10) . .
O24 Tb2 O23 73.42(9) . .
O25 Tb2 O23 125.13(9) . .
O29 Tb2 O23 146.83(9) . .
O27 Tb2 O28 73.25(9) . .
O22 Tb2 O28 148.21(10) . .
O24 Tb2 O28 71.94(10) . .
O25 Tb2 O28 129.99(9) . .
O29 Tb2 O28 72.99(10) . .
O23 Tb2 O28 74.23(10) . .
O27 Tb2 O26 76.47(9) . .
O22 Tb2 O26 71.90(10) . .
O24 Tb2 O26 144.57(9) . .
O25 Tb2 O26 73.12(9) . .
O29 Tb2 O26 73.69(9) . .
O23 Tb2 O26 134.11(9) . .
O28 Tb2 O26 130.01(10) . .
O6 Tb1 O11 98.93(11) . .
O6 Tb1 O9 138.37(10) . .
O11 Tb1 O9 95.88(11) . .
O6 Tb1 O8 146.05(10) . .
O11 Tb1 O8 74.34(10) . .
O9 Tb1 O8 75.52(10) . .
O6 Tb1 O4 92.14(11) . .
O11 Tb1 O4 141.66(10) . .
O9 Tb1 O4 99.81(10) . .
O8 Tb1 O4 76.11(10) . .
O6 Tb1 O5 73.47(10) . .
O11 Tb1 O5 147.40(11) . .
O9 Tb1 O5 73.18(10) . .
O8 Tb1 O5 129.04(10) . .
O4 Tb1 O5 70.93(10) . .
O6 Tb1 O10 74.39(10) . .
O11 Tb1 O10 73.50(10) . .
O9 Tb1 O10 72.98(10) . .
O8 Tb1 O10 131.66(10) . .
O4 Tb1 O10 144.68(10) . .
O5 Tb1 O10 73.93(11) . .
O6 Tb1 O7 73.53(10) . .
O11 Tb1 O7 71.33(11) . .
O9 Tb1 O7 148.00(10) . .
O8 Tb1 O7 72.81(10) . .
O4 Tb1 O7 77.01(10) . .
O5 Tb1 O7 132.37(10) . .
O10 Tb1 O7 127.09(10) . .
O37 Tb3 O32 91.31(11) . .
O37 Tb3 O34 138.39(10) . .
O32 Tb3 O34 102.89(10) . .
O37 Tb3 O3 98.22(11) . 1_554
O32 Tb3 O3 138.15(10) . 1_554
O34 Tb3 O3 96.56(10) . 1_554
O37 Tb3 O35 145.74(10) . .
O32 Tb3 O35 74.14(10) . .
O34 Tb3 O35 75.77(10) . .
O3 Tb3 O35 75.34(10) 1_554 .
O37 Tb3 O38 73.37(10) . .
O32 Tb3 O38 147.38(10) . .
O34 Tb3 O38 73.93(10) . .
O3 Tb3 O38 73.66(10) 1_554 .
O35 Tb3 O38 133.19(10) . .
O37 Tb3 O36 72.61(9) . .
O32 Tb3 O36 71.10(10) . .
O34 Tb3 O36 148.99(10) . .
O3 Tb3 O36 73.18(10) 1_554 .
O35 Tb3 O36 73.34(10) . .
O38 Tb3 O36 127.61(9) . .
O37 Tb3 O33 74.34(10) . .
O32 Tb3 O33 73.80(10) . .
O34 Tb3 O33 72.60(10) . .
O3 Tb3 O33 147.96(10) 1_554 .
O35 Tb3 O33 127.77(10) . .
O38 Tb3 O33 74.36(10) . .
O36 Tb3 O33 130.41(10) . .
O17 Cu1 O18 92.83(12) . .
O17 Cu1 O15 164.69(13) . .
O18 Cu1 O15 89.47(13) . .
O17 Cu1 O16 87.42(14) . .
O18 Cu1 O16 168.55(13) . .
O15 Cu1 O16 93.31(15) . .
O17 Cu1 O19 103.48(13) . .
O18 Cu1 O19 87.86(13) . .
O15 Cu1 O19 91.72(13) . .
O16 Cu1 O19 80.96(12) . .
O17 Cu1 O14 78.32(12) . .
O18 Cu1 O14 95.18(13) . .
O15 Cu1 O14 86.40(12) . .
O16 Cu1 O14 96.08(13) . .
O19 Cu1 O14 176.41(11) . .
N1 C9 N2 107.0(3) . .
N1 C9 C8 126.6(3) . .
N2 C9 C8 126.4(3) . .
C54 O18 Cu1 124.4(3) . .
C92 C93 C90 119.4(3) . .
C92 C93 C94 119.1(4) . .
C90 C93 C94 121.5(4) . .
O4 N2 C9 125.2(3) . .
O4 N2 C14 121.4(3) . .
C9 N2 C14 112.7(3) . .
O3 N1 C9 125.0(3) . .
O3 N1 C11 120.6(3) . .
C9 N1 C11 113.6(3) . .
C29 O7 Tb1 131.1(3) . .
N6 C64 N5 107.1(3) . .
N6 C64 C63 124.4(4) . .
N5 C64 C63 128.4(4) . .
C22 O9 Tb1 134.1(3) . .
C84 O26 Tb2 132.0(3) . .
N7 O29 Tb2 141.7(2) . .
C107 O35 Tb3 134.0(3) . .
O22 N6 C64 125.8(3) . .
O22 N6 C69 119.8(3) . .
C64 N6 C69 113.5(3) . .
C52 O17 Cu1 123.8(3) . .
N2 O4 Tb1 141.7(3) . .
O29 N7 C94 125.8(3) . .
O29 N7 C96 120.8(3) . .
C94 N7 C96 112.9(3) . .
C104 O33 Tb3 130.5(3) . .
C72 O23 Tb2 133.0(3) . .
N4 O14 Cu1 141.1(3) . .
O14 N4 C39 125.8(4) . .
O14 N4 C44 122.3(3) . .
C39 N4 C44 111.6(4) . .
C27 O8 Tb1 134.3(3) . .
O32 N8 C94 125.1(3) . .
O32 N8 C99 120.1(3) . .
C94 N8 C99 114.1(3) . .
C109 O36 Tb3 133.4(3) . .
C102 O34 Tb3 132.3(3) . .
C79 O28 Tb2 131.5(3) . .
C17 O5 Tb1 132.0(3) . .
O19 N5 C64 125.9(4) . .
O19 N5 C66 121.7(3) . .
C64 N5 C66 112.1(3) . .
C82 O25 Tb2 134.0(3) . .
C74 O24 Tb2 133.9(2) . .
N3 O11 Tb1 141.0(3) . .
N6 O22 Tb2 143.2(2) . .
C114 O37 Tb3 134.7(3) . .
C90 O30 C89 117.4(4) . .
N5 O19 Cu1 135.1(3) . .
C60 C63 C62 118.5(4) . .
C60 C63 C64 121.6(4) . .
C62 C63 C64 119.8(4) . .
N8 O32 Tb3 137.9(3) . .
C87 O31 C86 116.3(4) . .
C5 O2 C4 118.5(4) . .
F7 C30 F9 104.3(5) . .
F7 C30 F8 110.4(5) . .
F9 C30 F8 105.1(4) . .
F7 C30 C29 111.7(4) . .
F9 C30 C29 112.2(4) . .
F8 C30 C29 112.6(5) . .
O18 C54 C53 128.0(4) . .
O18 C54 C55 114.2(4) . .
C53 C54 C55 117.7(4) . .
C24 C23 C22 121.3(4) . .
C19 O6 Tb1 134.0(3) . .
C77 O27 Tb2 133.5(2) . .
C35 O13 C34 118.0(5) . .
O28 C79 C78 127.6(4) . .
O28 C79 C80 114.2(4) . .
C78 C79 C80 118.2(4) . .
O11 N3 C39 125.3(4) . .
O11 N3 C41 120.4(4) . .
C39 N3 C41 113.3(3) . .
O25 C82 C83 129.5(4) . .
O25 C82 C81 113.9(4) . .
C83 C82 C81 116.5(4) . .
C49 O15 Cu1 123.7(4) . .
C47 O16 Cu1 123.6(4) . .
F43 C80 F44 107.6(4) . .
F43 C80 F45 107.2(4) . .
F44 C80 F45 107.3(4) . .
F43 C80 C79 112.3(4) . .
F44 C80 C79 113.8(4) . .
F45 C80 C79 108.3(4) . .
O23 C72 C73 127.5(4) . .
O23 C72 C71 115.4(4) . .
C73 C72 C71 117.0(4) . .
O27 C77 C78 128.4(4) . .
O27 C77 C76 114.0(4) . .
C78 C77 C76 117.5(4) . .
F59 C111 F60 108.0(4) . .
F59 C111 F58 107.1(4) . .
F60 C111 F58 106.6(4) . .
F59 C111 C112 113.2(4) . .
F60 C111 C112 109.2(4) . .
F58 C111 C112 112.4(4) . .
N6 C69 C70 109.8(3) . .
N6 C69 C68 105.7(3) . .
C70 C69 C68 111.4(4) . .
N6 C69 C66 99.4(3) . .
C70 C69 C66 115.5(4) . .
C68 C69 C66 113.9(4) . .
C19 C18 C17 121.7(4) . .
O31 C87 C88 114.1(4) . .
O31 C87 C91 124.4(4) . .
C88 C87 C91 121.5(4) . .
O35 C107 C108 128.4(4) . .
O35 C107 C106 113.6(4) . .
C108 C107 C106 118.0(4) . .
N8 C99 C98 106.2(4) . .
N8 C99 C100 110.0(3) . .
C98 C99 C100 111.8(4) . .
N8 C99 C96 99.7(3) . .
C98 C99 C96 114.6(4) . .
C100 C99 C96 113.5(4) . .
C77 C78 C79 121.2(4) . .
O38 C112 C113 127.1(4) . .
O38 C112 C111 114.2(4) . .
C113 C112 C111 118.6(4) . .
O26 C84 C83 128.1(4) . .
O26 C84 C85 115.6(4) . .
C83 C84 C85 116.3(4) . .
O10 C24 C23 128.3(4) . .
O10 C24 C25 115.0(4) . .
C23 C24 C25 116.5(4) . .
C7 C8 C5 119.3(4) . .
C7 C8 C9 122.5(4) . .
C5 C8 C9 118.2(4) . .
F35 C71 F36 107.2(4) . .
F35 C71 F34 107.4(4) . .
F36 C71 F34 105.8(4) . .
F35 C71 C72 111.0(4) . .
F36 C71 C72 111.9(4) . .
F34 C71 C72 113.2(4) . .
C110 F54A F53B 65.7(9) . .
C60 O20 C59 118.4(4) . .
F61 C101 F63 107.1(5) . .
F61 C101 F62 108.0(5) . .
F63 C101 F62 105.5(5) . .
F61 C101 C102 113.9(4) . .
F63 C101 C102 111.8(4) . .
F62 C101 C102 110.1(4) . .
C112 O38 Tb3 133.3(3) . .
N1 C11 C10 110.5(3) . .
N1 C11 C12 105.4(4) . .
C10 C11 C12 110.4(4) . .
N1 C11 C14 100.6(3) . .
C10 C11 C14 115.3(4) . .
C12 C11 C14 113.8(4) . .
C8 C7 C6 120.0(5) . .
F17 C21 F16 107.7(4) . .
F17 C21 F18 107.7(4) . .
F16 C21 F18 107.4(4) . .
F17 C21 C22 110.8(4) . .
F16 C21 C22 113.1(4) . .
F18 C21 C22 109.9(4) . .
F49 C106 F51 108.3(5) . .
F49 C106 F50 104.6(5) . .
F51 C106 F50 104.8(5) . .
F49 C106 C107 116.3(4) . .
F51 C106 C107 111.2(4) . .
F50 C106 C107 110.9(4) . .
C87 C88 C90 120.0(4) . .
C97 C96 N7 106.5(4) . .
C97 C96 C95 111.3(4) . .
N7 C96 C95 109.8(3) . .
C97 C96 C99 114.8(4) . .
N7 C96 C99 99.3(3) . .
C95 C96 C99 114.1(4) . .
O9 C22 C23 127.9(4) . .
O9 C22 C21 114.5(4) . .
C23 C22 C21 117.4(4) . .
C27 C28 C29 121.8(4) . .
O17 C52 C53 127.6(4) . .
O17 C52 C51 113.4(4) . .
C53 C52 C51 118.9(4) . .
O30 C90 C88 124.5(4) . .
O30 C90 C93 116.2(4) . .
C88 C90 C93 119.2(4) . .
N3 C41 C42 106.2(4) . .
N3 C41 C40 108.8(4) . .
C42 C41 C40 111.4(5) . .
N3 C41 C44 100.4(4) . .
C42 C41 C44 113.7(4) . .
C40 C41 C44 115.2(4) . .
F29 C55 F30 107.9(5) . .
F29 C55 F28 104.6(4) . .
F30 C55 F28 105.2(5) . .
F29 C55 C54 112.5(4) . .
F30 C55 C54 111.1(4) . .
F28 C55 C54 114.9(4) . .
O33 C104 C103 127.2(4) . .
O33 C104 C105 113.9(4) . .
C103 C104 C105 118.8(4) . .
N5 C66 C65 109.6(3) . .
N5 C66 C67 106.7(4) . .
C65 C66 C67 111.2(3) . .
N5 C66 C69 100.3(3) . .
C65 C66 C69 114.7(4) . .
C67 C66 C69 113.4(3) . .
C112 C113 C114 121.6(4) . .
C91 C92 C93 121.0(4) . .
O36 C109 C108 128.6(4) . .
O36 C109 C110 115.4(4) . .
C108 C109 C110 116.0(4) . .
O15 C49 C48 128.0(5) . .
O15 C49 C50 111.7(5) . .
C48 C49 C50 120.3(5) . .
O20 C60 C63 115.9(4) . .
O20 C60 C58 124.1(5) . .
C63 C60 C58 119.9(5) . .
C52 C53 C54 121.3(4) . .
C2 O1 C1 117.7(5) . .
O8 C27 C28 128.7(4) . .
O8 C27 C26 112.1(4) . .
C28 C27 C26 119.1(4) . .
F41 C85 F40 107.4(4) . .
F41 C85 F42 107.9(4) . .
F40 C85 F42 106.5(4) . .
F41 C85 C84 112.4(4) . .
F40 C85 C84 110.3(4) . .
F42 C85 C84 112.0(4) . .
C82 C83 C84 121.2(4) . .
O2 C5 C3 123.9(5) . .
O2 C5 C8 115.4(4) . .
C3 C5 C8 120.5(4) . .
F5 C20 F4 109.4(6) . .
F5 C20 F6 105.8(5) . .
F4 C20 F6 106.1(5) . .
F5 C20 C19 111.6(5) . .
F4 C20 C19 111.8(4) . .
F6 C20 C19 111.8(6) . .
C74 C73 C72 121.4(4) . .
F47 C76 F46 106.4(4) . .
F47 C76 F48 108.0(4) . .
F46 C76 F48 105.9(4) . .
F47 C76 C77 114.2(4) . .
F46 C76 C77 111.3(4) . .
F48 C76 C77 110.5(4) . .
F66 C105 F64 107.4(4) . .
F66 C105 F65 107.1(4) . .
F64 C105 F65 106.3(4) . .
F66 C105 C104 112.3(4) . .
F64 C105 C104 111.0(4) . .
F65 C105 C104 112.4(4) . .
O16 C47 C48 128.4(5) . .
O16 C47 C46 111.9(6) . .
C48 C47 C46 119.6(5) . .
O6 C19 C18 128.3(4) . .
O6 C19 C20 113.8(5) . .
C18 C19 C20 117.8(4) . .
F11 C26 F12 106.7(5) . .
F11 C26 F10 107.1(4) . .
F12 C26 F10 107.6(4) . .
F11 C26 C27 110.6(4) . .
F12 C26 C27 111.1(4) . .
F10 C26 C27 113.5(5) . .
O5 C17 C18 127.3(4) . .
O5 C17 C16 113.7(4) . .
C18 C17 C16 119.0(4) . .
C109 C108 C107 121.2(4) . .
F23 C50 F22 109.2(6) . .
F23 C50 F24 106.9(4) . .
F22 C50 F24 106.6(4) . .
F23 C50 C49 111.1(4) . .
F22 C50 C49 111.3(4) . .
F24 C50 C49 111.6(6) . .
O13 C35 C38 115.5(5) . .
O13 C35 C33 125.0(6) . .
C38 C35 C33 119.3(6) . .
C87 C91 C92 118.6(4) . .
F54A C110 F54B 24.9(7) . .
F54A C110 F53A 103.6(8) . .
F54B C110 F53A 122.4(6) . .
F54A C110 F52B 124.8(8) . .
F54B C110 F52B 128.6(8) . .
F53A C110 F52B 37.4(5) . .
F54A C110 F52A 105.1(9) . .
F54B C110 F52A 84.9(7) . .
F53A C110 F52A 100.6(6) . .
F52B C110 F52A 66.0(7) . .
F54A C110 C109 120.2(8) . .
F54B C110 C109 116.0(6) . .
F53A C110 C109 115.6(6) . .
F52B C110 C109 113.5(6) . .
F52A C110 C109 109.4(5) . .
F54A C110 F53B 68.1(7) . .
F54B C110 F53B 92.8(7) . .
F53A C110 F53B 56.3(6) . .
F52B C110 F53B 93.6(8) . .
F52A C110 F53B 150.5(6) . .
C109 C110 F53B 98.0(6) . .
C110 F53B F54A 46.2(6) . .
F2 C16 F1 107.0(5) . .
F2 C16 F3 109.7(6) . .
F1 C16 F3 103.4(5) . .
F2 C16 C17 112.3(4) . .
F1 C16 C17 113.2(5) . .
F3 C16 C17 110.8(4) . .
C6 C2 C3 122.5(5) . .
C6 C2 O1 124.8(5) . .
C3 C2 O1 112.6(5) . .
F57 C115 F56 108.6(6) . .
F57 C115 F55 107.6(6) . .
F56 C115 F55 105.4(5) . .
F57 C115 C114 111.7(5) . .
F56 C115 C114 111.4(5) . .
F55 C115 C114 111.8(5) . .
O34 C102 C103 128.3(4) . .
O34 C102 C101 114.1(4) . .
C103 C102 C101 117.5(4) . .
O7 C29 C28 128.4(4) . .
O7 C29 C30 113.7(5) . .
C28 C29 C30 117.9(4) . .
C2 C6 C7 118.4(5) . .
F13 C25 F15 109.4(5) . .
F13 C25 F14 106.5(5) . .
F15 C25 F14 105.1(5) . .
F13 C25 C24 113.0(5) . .
F15 C25 C24 109.5(4) . .
F14 C25 C24 112.9(4) . .
O37 C114 C113 127.9(4) . .
O37 C114 C115 113.9(4) . .
C113 C114 C115 117.9(4) . .
C104 C103 C102 121.5(4) . .
C47 C48 C49 122.1(5) . .
F31 C75 F33 107.5(4) . .
F31 C75 F32 108.1(4) . .
F33 C75 F32 107.7(4) . .
F31 C75 C74 110.8(4) . .
F33 C75 C74 112.8(4) . .
F32 C75 C74 109.8(4) . .
C24 O10 Tb1 131.7(3) . .
F27 C51 F25 107.0(4) . .
F27 C51 F26 109.1(4) . .
F25 C51 F26 106.2(4) . .
F27 C51 C52 109.9(4) . .
F25 C51 C52 112.8(4) . .
F26 C51 C52 111.7(4) . .
N8 C94 N7 106.6(3) . .
N8 C94 C93 125.2(3) . .
N7 C94 C93 128.1(3) . .
N3 C39 N4 108.0(4) . .
N3 C39 C38 125.6(4) . .
N4 C39 C38 126.4(4) . .
C61 C62 C63 121.4(5) . .
C57 O21 C56 118.4(5) . .
N2 C14 C15 109.6(3) . .
N2 C14 C13 105.0(4) . .
C15 C14 C13 112.1(4) . .
N2 C14 C11 100.1(3) . .
C15 C14 C11 114.7(4) . .
C13 C14 C11 114.1(4) . .
N4 C44 C45 110.2(4) . .
N4 C44 C43 105.5(4) . .
C45 C44 C43 110.1(4) . .
N4 C44 C41 100.8(3) . .
C45 C44 C41 115.2(4) . .
C43 C44 C41 114.0(4) . .
O24 C74 C73 128.0(4) . .
O24 C74 C75 113.6(4) . .
C73 C74 C75 118.3(4) . .
C62 C61 C57 118.7(5) . .
C58 C57 O21 122.8(5) . .
C58 C57 C61 122.4(5) . .
O21 C57 C61 114.8(5) . .
C2 C3 C5 119.0(5) . .
N1 O3 Tb3 144.5(2) . 1_556
C31 O12 C32 115.1(6) . .
C57 C58 C60 119.1(5) . .
C36 C37 C38 123.0(7) . .
C36 C32 C33 125.5(6) . .
C36 C32 O12 114.0(6) . .
C33 C32 O12 120.5(7) . .
C32 C36 C37 117.4(6) . .
F39 C81 F38 108.7(5) . .
F39 C81 F37 107.0(4) . .
F38 C81 F37 105.9(4) . .
F39 C81 C82 112.0(4) . .
F38 C81 C82 110.9(4) . .
F37 C81 C82 112.0(4) . .
C32 C33 C35 115.8(6) . .
C35 C38 C37 119.0(5) . .
C35 C38 C39 121.7(5) . .
C37 C38 C39 119.3(5) . .
F19 C46 F20 110.2(7) . .
F19 C46 F21 107.9(5) . .
F20 C46 F21 105.3(5) . .
F19 C46 C47 112.9(5) . .
F20 C46 C47 108.2(5) . .
F21 C46 C47 112.0(6) . .

loop_
_geom_bond_atom_site_label_1
_geom_bond_atom_site_label_2
_geom_bond_distance
_geom_bond_site_symmetry_2
Tb2 O27 2.309(2) .
Tb2 O22 2.323(3) .
Tb2 O24 2.327(3) .
Tb2 O25 2.352(3) .
Tb2 O29 2.364(3) .
Tb2 O23 2.366(3) .
Tb2 O28 2.386(3) .
Tb2 O26 2.396(3) .
Tb1 O6 2.309(3) .
Tb1 O11 2.324(3) .
Tb1 O9 2.333(3) .
Tb1 O8 2.347(3) .
Tb1 O4 2.369(3) .
Tb1 O5 2.386(3) .
Tb1 O10 2.393(3) .
Tb1 O7 2.406(3) .
Tb3 O37 2.323(3) .
Tb3 O32 2.338(3) .
Tb3 O34 2.340(3) .
Tb3 O3 2.348(3) 1_554
Tb3 O35 2.350(3) .
Tb3 O38 2.352(3) .
Tb3 O36 2.378(3) .
Tb3 O33 2.394(3) .
Cu1 O17 1.937(3) .
Cu1 O18 1.939(3) .
Cu1 O15 1.944(3) .
Cu1 O16 1.952(3) .
Cu1 O19 2.341(3) .
Cu1 O14 2.431(3) .
C9 N1 1.336(5) .
C9 N2 1.355(5) .
C9 C8 1.458(5) .
O18 C54 1.249(5) .
C93 C92 1.395(6) .
C93 C90 1.414(5) .
C93 C94 1.448(5) .
N2 O4 1.296(4) .
N2 C14 1.503(5) .
N1 O3 1.293(4) .
N1 C11 1.501(5) .
O7 C29 1.263(5) .
C64 N6 1.336(5) .
C64 N5 1.362(5) .
C64 C63 1.452(5) .
O9 C22 1.254(5) .
O26 C84 1.254(5) .
O29 N7 1.279(4) .
O35 C107 1.250(5) .
N6 O22 1.293(4) .
N6 C69 1.505(4) .
O17 C52 1.256(5) .
F45 C80 1.330(5) .
N7 C94 1.351(5) .
N7 C96 1.510(5) .
O33 C104 1.254(5) .
O23 C72 1.251(5) .
O14 N4 1.268(4) .
F12 C26 1.330(6) .
N4 C39 1.368(5) .
N4 C44 1.500(6) .
F17 C21 1.321(5) .
O8 C27 1.256(5) .
N8 O32 1.297(4) .
N8 C94 1.348(4) .
N8 C99 1.486(5) .
O36 C109 1.240(5) .
F16 C21 1.332(5) .
O34 C102 1.253(5) .
O28 C79 1.248(5) .
F36 C71 1.323(5) .
O5 C17 1.250(5) .
N5 O19 1.269(4) .
N5 C66 1.497(5) .
F64 C105 1.316(6) .
F46 C76 1.315(6) .
O25 C82 1.238(5) .
O24 C74 1.257(5) .
O11 N3 1.301(4) .
O37 C114 1.237(5) .
F40 C85 1.336(6) .
F44 C80 1.330(5) .
F63 C101 1.318(7) .
F66 C105 1.311(5) .
F18 C21 1.336(6) .
O30 C90 1.344(5) .
O30 C89 1.449(5) .
F11 C26 1.322(6) .
F43 C80 1.307(5) .
F50 C106 1.350(6) .
F59 C111 1.315(6) .
F47 C76 1.314(5) .
F41 C85 1.295(5) .
C63 C60 1.397(6) .
C63 C62 1.414(6) .
F49 C106 1.293(6) .
O31 C87 1.372(5) .
O31 C86 1.430(6) .
O2 C5 1.319(5) .
O2 C4 1.441(6) .
C30 F7 1.320(7) .
C30 F9 1.322(6) .
C30 F8 1.327(6) .
C30 C29 1.554(7) .
F14 C25 1.326(6) .
C54 C53 1.398(6) .
C54 C55 1.517(6) .
C23 C24 1.391(6) .
C23 C22 1.396(6) .
F56 C115 1.309(6) .
O6 C19 1.249(5) .
O27 C77 1.252(5) .
O13 C35 1.360(7) .
O13 C34 1.422(7) .
C79 C78 1.398(5) .
C79 C80 1.544(6) .
N3 C39 1.325(6) .
N3 C41 1.499(6) .
C82 C83 1.372(6) .
C82 C81 1.551(6) .
O15 C49 1.270(5) .
O16 C47 1.252(6) .
F58 C111 1.349(6) .
C72 C73 1.405(6) .
C72 C71 1.529(6) .
C77 C78 1.386(6) .
C77 C76 1.535(5) .
C111 F60 1.335(6) .
C111 C112 1.528(6) .
C69 C70 1.519(6) .
C69 C68 1.526(6) .
C69 C66 1.556(6) .
F51 C106 1.329(6) .
F62 C101 1.319(6) .
F48 C76 1.317(6) .
C18 C19 1.390(7) .
C18 C17 1.397(6) .
F34 C71 1.327(5) .
C87 C88 1.387(6) .
C87 C91 1.388(6) .
C107 C108 1.398(6) .
C107 C106 1.533(6) .
C99 C98 1.513(7) .
C99 C100 1.528(6) .
C99 C96 1.573(6) .
C112 O38 1.251(5) .
C112 C113 1.393(6) .
F35 C71 1.320(6) .
C84 C83 1.401(6) .
C84 C85 1.548(6) .
C10 C11 1.513(6) .
F65 C105 1.332(5) .
C24 O10 1.248(5) .
C24 C25 1.546(6) .
C8 C7 1.381(6) .
C8 C5 1.405(6) .
C15 C14 1.516(6) .
F2 C16 1.265(6) .
F28 C55 1.301(6) .
F54A C110 1.223(15) .
F54A F53B 1.571(16) .
O20 C60 1.341(6) .
O20 C59 1.429(6) .
F4 C20 1.296(7) .
C101 F61 1.303(6) .
C101 C102 1.534(6) .
C11 C12 1.536(6) .
C11 C14 1.547(6) .
C95 C96 1.512(6) .
C7 C6 1.420(7) .
C21 C22 1.533(6) .
F15 C25 1.325(6) .
C40 C41 1.527(7) .
C88 C90 1.391(6) .
C96 C97 1.509(7) .
F24 C50 1.353(6) .
C28 C27 1.364(7) .
C28 C29 1.387(7) .
C52 C53 1.392(6) .
C52 C51 1.525(6) .
F55 C115 1.348(7) .
C41 C42 1.518(7) .
C41 C44 1.549(6) .
C55 F29 1.269(6) .
C55 F30 1.277(6) .
C104 C103 1.391(6) .
C104 C105 1.548(6) .
F23 C50 1.320(7) .
F6 C20 1.332(7) .
C66 C65 1.522(6) .
C66 C67 1.526(6) .
C113 C114 1.394(6) .
C92 C91 1.392(6) .
C109 C108 1.388(6) .
C109 C110 1.536(7) .
C49 C48 1.388(8) .
C49 C50 1.534(8) .
C60 C58 1.422(7) .
O1 C2 1.384(6) .
O1 C1 1.403(8) .
C27 C26 1.540(7) .
C85 F42 1.338(6) .
C5 C3 1.382(6) .
C20 F5 1.280(7) .
C20 C19 1.535(7) .
F57 C115 1.297(8) .
C73 C74 1.389(6) .
F22 C50 1.321(7) .
C47 C48 1.378(8) .
C47 C46 1.542(8) .
C26 F10 1.331(6) .
C17 C16 1.529(7) .
C35 C38 1.366(8) .
C35 C33 1.435(8) .
C110 F54B 1.275(11) .
C110 F53A 1.276(10) .
C110 F52B 1.283(12) .
C110 F52A 1.442(10) .
C110 F53B 1.544(12) .
C16 F1 1.313(6) .
C16 F3 1.318(7) .
C2 C6 1.367(8) .
C2 C3 1.374(7) .
C115 C114 1.538(7) .
C102 C103 1.394(7) .
C13 C14 1.521(6) .
C25 F13 1.267(7) .
F31 C75 1.322(5) .
F32 C75 1.336(5) .
C75 F33 1.329(5) .
C75 C74 1.542(5) .
F26 C51 1.336(5) .
F27 C51 1.317(5) .
F25 C51 1.335(6) .
F37 C81 1.332(6) .
C39 C38 1.453(7) .
F38 C81 1.325(6) .
C62 C61 1.375(6) .
F39 C81 1.299(6) .
O21 C57 1.379(6) .
O21 C56 1.423(7) .
F19 C46 1.320(9) .
F21 C46 1.338(7) .
C44 C45 1.511(6) .
C44 C43 1.539(6) .
F20 C46 1.325(6) .
C61 C57 1.390(8) .
C57 C58 1.360(8) .
O3 Tb3 2.348(3) 1_556
O12 C31 1.385(8) .
O12 C32 1.429(7) .
C37 C36 1.333(8) .
C37 C38 1.401(7) .
C32 C36 1.330(9) .
C32 C33 1.385(9) .

loop_
_geom_torsion_atom_site_label_1
_geom_torsion_atom_site_label_2
_geom_torsion_atom_site_label_3
_geom_torsion_atom_site_label_4
_geom_torsion
_geom_torsion_site_symmetry_1
_geom_torsion_site_symmetry_4
O17 Cu1 O18 C54 8.2(3) . .
O15 Cu1 O18 C54 -156.6(3) . .
O16 Cu1 O18 C54 99.2(8) . .
O19 Cu1 O18 C54 111.6(3) . .
O14 Cu1 O18 C54 -70.3(3) . .
N1 C9 N2 O4 177.4(3) . .
C8 C9 N2 O4 -2.9(6) . .
N1 C9 N2 C14 -11.7(5) . .
C8 C9 N2 C14 168.0(4) . .
N2 C9 N1 O3 -175.1(3) . .
C8 C9 N1 O3 5.2(6) . .
N2 C9 N1 C11 -5.5(5) . .
C8 C9 N1 C11 174.8(4) . .
O6 Tb1 O7 C29 -166.6(4) . .
O11 Tb1 O7 C29 -60.9(4) . .
O9 Tb1 O7 C29 9.4(5) . .
O8 Tb1 O7 C29 17.9(4) . .
O4 Tb1 O7 C29 97.2(4) . .
O5 Tb1 O7 C29 145.6(3) . .
O10 Tb1 O7 C29 -111.7(4) . .
O6 Tb1 O9 C22 21.8(4) . .
O11 Tb1 O9 C22 -88.8(4) . .
O8 Tb1 O9 C22 -160.9(4) . .
O4 Tb1 O9 C22 126.3(4) . .
O5 Tb1 O9 C22 59.8(4) . .
O10 Tb1 O9 C22 -18.1(4) . .
O7 Tb1 O9 C22 -152.5(3) . .
O27 Tb2 O26 C84 -162.5(4) . .
O22 Tb2 O26 C84 -63.1(4) . .
O24 Tb2 O26 C84 24.8(4) . .
O25 Tb2 O26 C84 15.1(4) . .
O29 Tb2 O26 C84 93.6(4) . .
O23 Tb2 O26 C84 -107.8(4) . .
O28 Tb2 O26 C84 143.6(4) . .
O27 Tb2 O29 N7 95.0(4) . .
O22 Tb2 O29 N7 -157.5(3) . .
O24 Tb2 O29 N7 -44.8(4) . .
O25 Tb2 O29 N7 -115.6(4) . .
O23 Tb2 O29 N7 16.5(4) . .
O28 Tb2 O29 N7 25.7(3) . .
O26 Tb2 O29 N7 167.9(4) . .
O37 Tb3 O35 C107 -1.4(5) . .
O32 Tb3 O35 C107 66.6(4) . .
O34 Tb3 O35 C107 174.7(4) . .
O3 Tb3 O35 C107 -84.4(4) 1_554 .
O38 Tb3 O35 C107 -134.3(4) . .
O36 Tb3 O35 C107 -7.9(4) . .
O33 Tb3 O35 C107 120.7(4) . .
N5 C64 N6 O22 -177.0(3) . .
C63 C64 N6 O22 -0.2(6) . .
N5 C64 N6 C69 -8.4(5) . .
C63 C64 N6 C69 168.4(4) . .
O18 Cu1 O17 C52 -15.6(3) . .
O15 Cu1 O17 C52 82.7(6) . .
O16 Cu1 O17 C52 175.8(3) . .
O19 Cu1 O17 C52 -104.1(3) . .
O14 Cu1 O17 C52 79.1(3) . .
C9 N2 O4 Tb1 -99.6(5) . .
C14 N2 O4 Tb1 90.2(5) . .
O6 Tb1 O4 N2 99.6(4) . .
O11 Tb1 O4 N2 -153.0(3) . .
O9 Tb1 O4 N2 -40.3(4) . .
O8 Tb1 O4 N2 -112.6(4) . .
O5 Tb1 O4 N2 27.9(4) . .
O10 Tb1 O4 N2 34.0(5) . .
O7 Tb1 O4 N2 172.2(4) . .
Tb2 O29 N7 C94 -86.4(5) . .
Tb2 O29 N7 C96 102.2(4) . .
O37 Tb3 O33 C104 -126.2(4) . .
O32 Tb3 O33 C104 137.7(4) . .
O34 Tb3 O33 C104 28.1(4) . .
O3 Tb3 O33 C104 -45.9(4) 1_554 .
O35 Tb3 O33 C104 83.5(4) . .
O38 Tb3 O33 C104 -49.6(4) . .
O36 Tb3 O33 C104 -176.0(3) . .
O27 Tb2 O23 C72 -135.1(4) . .
O22 Tb2 O23 C72 126.1(4) . .
O24 Tb2 O23 C72 16.5(4) . .
O25 Tb2 O23 C72 69.2(4) . .
O29 Tb2 O23 C72 -49.8(4) . .
O28 Tb2 O23 C72 -58.9(4) . .
O26 Tb2 O23 C72 170.1(3) . .
O17 Cu1 O14 N4 -169.4(5) . .
O18 Cu1 O14 N4 -77.6(5) . .
O15 Cu1 O14 N4 11.6(5) . .
O16 Cu1 O14 N4 104.5(5) . .
O19 Cu1 O14 N4 70(2) . .
Cu1 O14 N4 C39 -84.1(6) . .
Cu1 O14 N4 C44 101.9(5) . .
O6 Tb1 O8 C27 -20.6(5) . .
O11 Tb1 O8 C27 62.1(4) . .
O9 Tb1 O8 C27 162.6(4) . .
O4 Tb1 O8 C27 -93.2(4) . .
O5 Tb1 O8 C27 -143.8(4) . .
O10 Tb1 O8 C27 112.0(4) . .
O7 Tb1 O8 C27 -12.7(4) . .
O37 Tb3 O36 C109 -165.5(4) . .
O32 Tb3 O36 C109 -67.9(4) . .
O34 Tb3 O36 C109 15.7(5) . .
O3 Tb3 O36 C109 90.0(4) 1_554 .
O35 Tb3 O36 C109 10.7(4) . .
O38 Tb3 O36 C109 142.8(4) . .
O33 Tb3 O36 C109 -115.1(4) . .
O37 Tb3 O34 C102 13.9(4) . .
O32 Tb3 O34 C102 -93.2(4) . .
O3 Tb3 O34 C102 124.1(4) 1_554 .
O35 Tb3 O34 C102 -162.9(4) . .
O38 Tb3 O34 C102 53.3(4) . .
O36 Tb3 O34 C102 -167.9(3) . .
O33 Tb3 O34 C102 -25.0(4) . .
O27 Tb2 O28 C79 21.3(4) . .
O22 Tb2 O28 C79 -49.3(4) . .
O24 Tb2 O28 C79 -135.9(4) . .
O25 Tb2 O28 C79 178.5(3) . .
O29 Tb2 O28 C79 126.6(4) . .
O23 Tb2 O28 C79 -58.6(4) . .
O26 Tb2 O28 C79 76.4(4) . .
O6 Tb1 O5 C17 18.3(4) . .
O11 Tb1 O5 C17 -62.3(5) . .
O9 Tb1 O5 C17 -136.4(4) . .
O8 Tb1 O5 C17 169.2(4) . .
O4 Tb1 O5 C17 116.6(4) . .
O10 Tb1 O5 C17 -59.7(4) . .
O7 Tb1 O5 C17 66.2(4) . .
N6 C64 N5 O19 175.3(4) . .
C63 C64 N5 O19 -1.3(7) . .
N6 C64 N5 C66 -10.9(5) . .
C63 C64 N5 C66 172.4(4) . .
O27 Tb2 O25 C82 -5.0(5) . .
O22 Tb2 O25 C82 66.0(4) . .
O24 Tb2 O25 C82 176.4(4) . .
O29 Tb2 O25 C82 -86.7(4) . .
O23 Tb2 O25 C82 123.0(4) . .
O28 Tb2 O25 C82 -138.0(4) . .
O26 Tb2 O25 C82 -9.5(4) . .
O27 Tb2 O24 C74 27.7(4) . .
O22 Tb2 O24 C74 -85.4(4) . .
O25 Tb2 O24 C74 -153.3(4) . .
O29 Tb2 O24 C74 133.4(4) . .
O23 Tb2 O24 C74 -16.5(4) . .
O28 Tb2 O24 C74 61.9(4) . .
O26 Tb2 O24 C74 -163.0(3) . .
O6 Tb1 O11 N3 -59.7(4) . .
O9 Tb1 O11 N3 81.3(4) . .
O8 Tb1 O11 N3 154.5(5) . .
O4 Tb1 O11 N3 -164.7(4) . .
O5 Tb1 O11 N3 13.6(5) . .
O10 Tb1 O11 N3 11.0(4) . .
O7 Tb1 O11 N3 -128.8(4) . .
C64 N6 O22 Tb2 -83.2(5) . .
C69 N6 O22 Tb2 108.8(4) . .
O27 Tb2 O22 N6 -57.2(4) . .
O24 Tb2 O22 N6 85.1(4) . .
O25 Tb2 O22 N6 151.5(4) . .
O29 Tb2 O22 N6 -166.4(3) . .
O23 Tb2 O22 N6 17.0(4) . .
O28 Tb2 O22 N6 7.7(5) . .
O26 Tb2 O22 N6 -131.4(4) . .
O32 Tb3 O37 C114 139.4(4) . .
O34 Tb3 O37 C114 28.2(5) . .
O3 Tb3 O37 C114 -81.5(4) 1_554 .
O35 Tb3 O37 C114 -157.5(4) . .
O38 Tb3 O37 C114 -11.4(4) . .
O36 Tb3 O37 C114 -150.9(5) . .
O33 Tb3 O37 C114 66.6(4) . .
C64 N5 O19 Cu1 -68.4(6) . .
C66 N5 O19 Cu1 118.4(4) . .
O17 Cu1 O19 N5 90.8(4) . .
O18 Cu1 O19 N5 -1.6(4) . .
O15 Cu1 O19 N5 -91.0(4) . .
O16 Cu1 O19 N5 175.9(4) . .
O14 Cu1 O19 N5 -149.4(19) . .
N6 C64 C63 C60 137.8(5) . .
N5 C64 C63 C60 -46.1(7) . .
N6 C64 C63 C62 -38.2(6) . .
N5 C64 C63 C62 137.9(4) . .
C94 N8 O32 Tb3 -74.6(5) . .
C99 N8 O32 Tb3 115.7(4) . .
O37 Tb3 O32 N8 -68.7(3) . .
O34 Tb3 O32 N8 71.9(4) . .
O3 Tb3 O32 N8 -172.5(3) 1_554 .
O35 Tb3 O32 N8 142.8(4) . .
O38 Tb3 O32 N8 -8.3(5) . .
O36 Tb3 O32 N8 -139.8(4) . .
O33 Tb3 O32 N8 4.6(3) . .
Cu1 O18 C54 C53 0.7(6) . .
Cu1 O18 C54 C55 178.2(3) . .
O11 Tb1 O6 C19 130.2(4) . .
O9 Tb1 O6 C19 20.7(5) . .
O8 Tb1 O6 C19 -154.7(4) . .
O4 Tb1 O6 C19 -86.7(4) . .
O5 Tb1 O6 C19 -17.3(4) . .
O10 Tb1 O6 C19 60.2(4) . .
O7 Tb1 O6 C19 -162.4(4) . .
O22 Tb2 O27 C77 130.0(4) . .
O24 Tb2 O27 C77 13.7(4) . .
O25 Tb2 O27 C77 -164.4(3) . .
O29 Tb2 O27 C77 -89.2(4) . .
O23 Tb2 O27 C77 57.3(4) . .
O28 Tb2 O27 C77 -20.1(4) . .
O26 Tb2 O27 C77 -159.9(4) . .
Tb2 O28 C79 C78 -16.8(7) . .
Tb2 O28 C79 C80 162.2(3) . .
Tb1 O11 N3 C39 -88.4(5) . .
Tb1 O11 N3 C41 103.8(5) . .
Tb2 O25 C82 C83 1.6(8) . .
Tb2 O25 C82 C81 -175.2(3) . .
O17 Cu1 O15 C49 94.1(6) . .
O18 Cu1 O15 C49 -167.1(3) . .
O16 Cu1 O15 C49 1.8(3) . .
O19 Cu1 O15 C49 -79.3(3) . .
O14 Cu1 O15 C49 97.7(3) . .
O17 Cu1 O16 C47 -173.4(4) . .
O18 Cu1 O16 C47 95.0(8) . .
O15 Cu1 O16 C47 -8.8(4) . .
O19 Cu1 O16 C47 82.5(4) . .
O14 Cu1 O16 C47 -95.5(4) . .
O28 C79 C80 F43 33.2(6) . .
C78 C79 C80 F43 -147.7(4) . .
O28 C79 C80 F44 155.8(4) . .
C78 C79 C80 F44 -25.1(6) . .
O28 C79 C80 F45 -85.0(5) . .
C78 C79 C80 F45 94.2(5) . .
Tb2 O23 C72 C73 -13.4(7) . .
Tb2 O23 C72 C71 162.9(3) . .
Tb2 O27 C77 C78 14.1(7) . .
Tb2 O27 C77 C76 -163.8(3) . .
O22 N6 C69 C70 -46.6(5) . .
C64 N6 C69 C70 144.0(4) . .
O22 N6 C69 C68 73.7(4) . .
C64 N6 C69 C68 -95.7(4) . .
O22 N6 C69 C66 -168.1(3) . .
C64 N6 C69 C66 22.5(4) . .
C86 O31 C87 C88 176.8(4) . .
C86 O31 C87 C91 -3.4(7) . .
Tb3 O35 C107 C108 3.8(8) . .
Tb3 O35 C107 C106 -177.2(3) . .
O32 N8 C99 C98 74.1(5) . .
C94 N8 C99 C98 -96.6(4) . .
O32 N8 C99 C100 -47.0(6) . .
C94 N8 C99 C100 142.3(4) . .
O32 N8 C99 C96 -166.5(4) . .
C94 N8 C99 C96 22.7(5) . .
O27 C77 C78 C79 3.5(8) . .
C76 C77 C78 C79 -178.7(4) . .
O28 C79 C78 C77 -1.5(8) . .
C80 C79 C78 C77 179.5(4) . .
F59 C111 C112 O38 31.3(6) . .
F60 C111 C112 O38 -89.0(5) . .
F58 C111 C112 O38 152.8(4) . .
F59 C111 C112 C113 -152.5(5) . .
F60 C111 C112 C113 87.1(6) . .
F58 C111 C112 C113 -31.0(6) . .
Tb2 O26 C84 C83 -13.8(7) . .
Tb2 O26 C84 C85 166.5(3) . .
C22 C23 C24 O10 0.9(8) . .
C22 C23 C24 C25 -174.8(4) . .
N1 C9 C8 C7 -47.8(6) . .
N2 C9 C8 C7 132.5(5) . .
N1 C9 C8 C5 132.7(5) . .
N2 C9 C8 C5 -47.0(6) . .
O23 C72 C71 F35 -86.6(5) . .
C73 C72 C71 F35 90.1(5) . .
O23 C72 C71 F36 33.0(6) . .
C73 C72 C71 F36 -150.3(4) . .
O23 C72 C71 F34 152.4(4) . .
C73 C72 C71 F34 -30.8(6) . .
C113 C112 O38 Tb3 -16.0(7) . .
C111 C112 O38 Tb3 159.7(3) . .
O37 Tb3 O38 C112 15.6(4) . .
O32 Tb3 O38 C112 -49.4(4) . .
O34 Tb3 O38 C112 -138.3(4) . .
O3 Tb3 O38 C112 119.7(4) 1_554 .
O35 Tb3 O38 C112 170.2(3) . .
O36 Tb3 O38 C112 67.1(4) . .
O33 Tb3 O38 C112 -62.3(4) . .
O3 N1 C11 C10 -48.7(5) . .
C9 N1 C11 C10 141.2(4) . .
O3 N1 C11 C12 70.6(4) . .
C9 N1 C11 C12 -99.5(4) . .
O3 N1 C11 C14 -170.9(3) . .
C9 N1 C11 C14 19.0(4) . .
C5 C8 C7 C6 3.1(7) . .
C9 C8 C7 C6 -176.4(4) . .
O35 C107 C106 F49 -169.6(5) . .
C108 C107 C106 F49 9.6(7) . .
O35 C107 C106 F51 65.9(6) . .
C108 C107 C106 F51 -115.0(5) . .
O35 C107 C106 F50 -50.3(6) . .
C108 C107 C106 F50 128.9(5) . .
O31 C87 C88 C90 -178.9(4) . .
C91 C87 C88 C90 1.3(7) . .
O29 N7 C96 C97 76.6(5) . .
C94 N7 C96 C97 -95.9(4) . .
O29 N7 C96 C95 -44.0(5) . .
C94 N7 C96 C95 143.5(4) . .
O29 N7 C96 C99 -163.9(3) . .
C94 N7 C96 C99 23.6(4) . .
N8 C99 C96 C97 88.1(4) . .
C98 C99 C96 C97 -159.0(4) . .
C100 C99 C96 C97 -28.8(5) . .
N8 C99 C96 N7 -25.0(4) . .
C98 C99 C96 N7 87.9(4) . .
C100 C99 C96 N7 -141.9(4) . .
N8 C99 C96 C95 -141.6(4) . .
C98 C99 C96 C95 -28.7(5) . .
C100 C99 C96 C95 101.5(5) . .
Tb1 O9 C22 C23 13.1(7) . .
Tb1 O9 C22 C21 -162.1(3) . .
C24 C23 C22 O9 1.7(7) . .
C24 C23 C22 C21 176.7(4) . .
F17 C21 C22 O9 -43.5(5) . .
F16 C21 C22 O9 -164.6(4) . .
F18 C21 C22 O9 75.5(5) . .
F17 C21 C22 C23 140.8(4) . .
F16 C21 C22 C23 19.7(6) . .
F18 C21 C22 C23 -100.3(5) . .
Cu1 O17 C52 C53 15.2(6) . .
Cu1 O17 C52 C51 -161.4(3) . .
C89 O30 C90 C88 -8.0(6) . .
C89 O30 C90 C93 175.4(4) . .
C87 C88 C90 O30 -173.6(4) . .
C87 C88 C90 C93 3.0(7) . .
C92 C93 C90 O30 171.3(4) . .
C94 C93 C90 O30 -7.8(6) . .
C92 C93 C90 C88 -5.5(6) . .
C94 C93 C90 C88 175.4(4) . .
O11 N3 C41 C42 70.9(5) . .
C39 N3 C41 C42 -98.2(4) . .
O11 N3 C41 C40 -49.1(5) . .
C39 N3 C41 C40 141.7(4) . .
O11 N3 C41 C44 -170.4(3) . .
C39 N3 C41 C44 20.4(5) . .
O18 C54 C55 F29 46.7(6) . .
C53 C54 C55 F29 -135.6(5) . .
O18 C54 C55 F30 -74.5(6) . .
C53 C54 C55 F30 103.2(6) . .
O18 C54 C55 F28 166.2(4) . .
C53 C54 C55 F28 -16.1(6) . .
Tb3 O33 C104 C103 -24.3(7) . .
Tb3 O33 C104 C105 154.2(3) . .
O19 N5 C66 C65 -40.8(5) . .
C64 N5 C66 C65 145.1(4) . .
O19 N5 C66 C67 79.7(5) . .
C64 N5 C66 C67 -94.4(4) . .
O19 N5 C66 C69 -161.9(4) . .
C64 N5 C66 C69 24.1(4) . .
N6 C69 C66 N5 -25.3(4) . .
C70 C69 C66 N5 -142.7(4) . .
C68 C69 C66 N5 86.5(4) . .
N6 C69 C66 C65 -142.7(3) . .
C70 C69 C66 C65 100.0(4) . .
C68 C69 C66 C65 -30.8(5) . .
N6 C69 C66 C67 88.1(4) . .
C70 C69 C66 C67 -29.3(5) . .
C68 C69 C66 C67 -160.0(4) . .
O38 C112 C113 C114 3.6(8) . .
C111 C112 C113 C114 -172.0(4) . .
C90 C93 C92 C91 4.0(6) . .
C94 C93 C92 C91 -176.9(4) . .
Tb3 O36 C109 C108 -9.4(8) . .
Tb3 O36 C109 C110 167.1(4) . .
Cu1 O15 C49 C48 4.3(7) . .
Cu1 O15 C49 C50 -177.8(3) . .
C59 O20 C60 C63 160.2(5) . .
C59 O20 C60 C58 -22.9(8) . .
C62 C63 C60 O20 174.1(4) . .
C64 C63 C60 O20 -1.9(7) . .
C62 C63 C60 C58 -2.9(7) . .
C64 C63 C60 C58 -179.0(4) . .
O17 C52 C53 C54 -2.3(7) . .
C51 C52 C53 C54 174.1(4) . .
O18 C54 C53 C52 -6.6(7) . .
C55 C54 C53 C52 176.0(4) . .
Tb1 O8 C27 C28 6.2(7) . .
Tb1 O8 C27 C26 -173.3(3) . .
C29 C28 C27 O8 4.1(8) . .
C29 C28 C27 C26 -176.5(4) . .
O26 C84 C85 F41 -15.6(7) . .
C83 C84 C85 F41 164.7(5) . .
O26 C84 C85 F40 104.3(5) . .
C83 C84 C85 F40 -75.4(6) . .
O26 C84 C85 F42 -137.3(4) . .
C83 C84 C85 F42 43.0(6) . .
O25 C82 C83 C84 7.7(9) . .
C81 C82 C83 C84 -175.5(5) . .
O26 C84 C83 C82 -1.1(9) . .
C85 C84 C83 C82 178.5(5) . .
C4 O2 C5 C3 -20.7(7) . .
C4 O2 C5 C8 165.0(4) . .
C7 C8 C5 O2 169.9(4) . .
C9 C8 C5 O2 -10.5(6) . .
C7 C8 C5 C3 -4.6(7) . .
C9 C8 C5 C3 174.9(4) . .
O23 C72 C73 C74 0.4(8) . .
C71 C72 C73 C74 -175.9(4) . .
O27 C77 C76 F47 -162.5(4) . .
C78 C77 C76 F47 19.4(7) . .
O27 C77 C76 F46 -41.9(6) . .
C78 C77 C76 F46 139.9(5) . .
O27 C77 C76 F48 75.5(6) . .
C78 C77 C76 F48 -102.6(5) . .
O33 C104 C105 F66 59.7(5) . .
C103 C104 C105 F66 -121.7(5) . .
O33 C104 C105 F64 -60.6(5) . .
C103 C104 C105 F64 118.1(5) . .
O33 C104 C105 F65 -179.5(4) . .
C103 C104 C105 F65 -0.8(6) . .
Cu1 O16 C47 C48 10.8(7) . .
Cu1 O16 C47 C46 -166.7(3) . .
Tb1 O6 C19 C18 12.0(8) . .
Tb1 O6 C19 C20 -164.0(3) . .
C17 C18 C19 O6 3.1(8) . .
C17 C18 C19 C20 179.0(5) . .
F5 C20 C19 O6 91.6(6) . .
F4 C20 C19 O6 -31.3(8) . .
F6 C20 C19 O6 -150.2(5) . .
F5 C20 C19 C18 -84.9(7) . .
F4 C20 C19 C18 152.2(6) . .
F6 C20 C19 C18 33.3(7) . .
O8 C27 C26 F11 64.2(5) . .
C28 C27 C26 F11 -115.3(5) . .
O8 C27 C26 F12 -54.1(6) . .
C28 C27 C26 F12 126.4(5) . .
O8 C27 C26 F10 -175.5(4) . .
C28 C27 C26 F10 5.0(7) . .
Tb1 O5 C17 C18 -14.4(7) . .
Tb1 O5 C17 C16 165.4(3) . .
C19 C18 C17 O5 -1.4(8) . .
C19 C18 C17 C16 178.8(4) . .
O36 C109 C108 C107 -0.4(9) . .
C110 C109 C108 C107 -177.0(5) . .
O35 C107 C108 C109 3.4(9) . .
C106 C107 C108 C109 -175.6(5) . .
O15 C49 C50 F23 -70.7(6) . .
C48 C49 C50 F23 107.3(6) . .
O15 C49 C50 F22 51.3(6) . .
C48 C49 C50 F22 -130.7(5) . .
O15 C49 C50 F24 170.1(4) . .
C48 C49 C50 F24 -11.8(6) . .
C34 O13 C35 C38 161.7(5) . .
C34 O13 C35 C33 -23.1(8) . .
O31 C87 C91 C92 177.4(4) . .
C88 C87 C91 C92 -2.9(7) . .
C93 C92 C91 C87 0.2(7) . .
F53B F54A C110 F54B -174(2) . .
F53B F54A C110 F53A 44.5(8) . .
F53B F54A C110 F52B 78.6(12) . .
F53B F54A C110 F52A 149.7(7) . .
F53B F54A C110 C109 -86.5(9) . .
O36 C109 C110 F54A 158.4(9) . .
C108 C109 C110 F54A -24.6(12) . .
O36 C109 C110 F54B -173.7(7) . .
C108 C109 C110 F54B 3.3(10) . .
O36 C109 C110 F53A 32.8(9) . .
C108 C109 C110 F53A -150.2(7) . .
O36 C109 C110 F52B -8.4(11) . .
C108 C109 C110 F52B 168.7(8) . .
O36 C109 C110 F52A -79.9(7) . .
C108 C109 C110 F52A 97.1(6) . .
O36 C109 C110 F53B 89.1(6) . .
C108 C109 C110 F53B -93.8(7) . .
F54B C110 F53B F54A 2.7(10) . .
F53A C110 F53B F54A -125.0(9) . .
F52B C110 F53B F54A -126.3(9) . .
F52A C110 F53B F54A -81.9(16) . .
C109 C110 F53B F54A 119.4(8) . .
O5 C17 C16 F2 -48.9(7) . .
C18 C17 C16 F2 130.9(5) . .
O5 C17 C16 F1 -170.2(5) . .
C18 C17 C16 F1 9.7(7) . .
O5 C17 C16 F3 74.2(6) . .
C18 C17 C16 F3 -106.0(6) . .
C1 O1 C2 C6 -1.5(10) . .
C1 O1 C2 C3 180.0(6) . .
Tb3 O34 C102 C103 17.6(7) . .
Tb3 O34 C102 C101 -158.8(3) . .
F61 C101 C102 O34 -160.9(5) . .
F63 C101 C102 O34 -39.3(6) . .
F62 C101 C102 O34 77.6(6) . .
F61 C101 C102 C103 22.3(7) . .
F63 C101 C102 C103 143.9(5) . .
F62 C101 C102 C103 -99.2(5) . .
Tb1 O7 C29 C28 -17.9(7) . .
Tb1 O7 C29 C30 162.3(3) . .
C27 C28 C29 O7 2.5(8) . .
C27 C28 C29 C30 -177.8(4) . .
F7 C30 C29 O7 -44.8(6) . .
F9 C30 C29 O7 71.9(6) . .
F8 C30 C29 O7 -169.7(4) . .
F7 C30 C29 C28 135.4(5) . .
F9 C30 C29 C28 -107.8(5) . .
F8 C30 C29 C28 10.5(7) . .
C3 C2 C6 C7 -3.5(9) . .
O1 C2 C6 C7 178.1(5) . .
C8 C7 C6 C2 0.8(7) . .
O10 C24 C25 F13 32.8(7) . .
C23 C24 C25 F13 -150.9(6) . .
O10 C24 C25 F15 -89.4(6) . .
C23 C24 C25 F15 86.9(6) . .
O10 C24 C25 F14 153.9(5) . .
C23 C24 C25 F14 -29.8(7) . .
Tb3 O37 C114 C113 7.0(8) . .
Tb3 O37 C114 C115 -166.5(4) . .
C112 C113 C114 O37 1.1(8) . .
C112 C113 C114 C115 174.3(5) . .
F57 C115 C114 O37 85.5(6) . .
F56 C115 C114 O37 -36.1(8) . .
F55 C115 C114 O37 -153.8(5) . .
F57 C115 C114 C113 -88.6(7) . .
F56 C115 C114 C113 149.7(5) . .
F55 C115 C114 C113 32.0(7) . .
O33 C104 C103 C102 1.2(8) . .
C105 C104 C103 C102 -177.3(4) . .
O34 C102 C103 C104 2.8(8) . .
C101 C102 C103 C104 179.0(4) . .
O16 C47 C48 C49 -3.5(8) . .
C46 C47 C48 C49 173.9(5) . .
O15 C49 C48 C47 -5.2(8) . .
C50 C49 C48 C47 177.1(5) . .
C23 C24 O10 Tb1 -17.2(7) . .
C25 C24 O10 Tb1 158.6(3) . .
O6 Tb1 O10 C24 -134.0(4) . .
O11 Tb1 O10 C24 121.5(4) . .
O9 Tb1 O10 C24 19.8(4) . .
O8 Tb1 O10 C24 71.3(4) . .
O4 Tb1 O10 C24 -63.1(5) . .
O5 Tb1 O10 C24 -57.1(4) . .
O7 Tb1 O10 C24 171.5(4) . .
O17 C52 C51 F27 85.4(5) . .
C53 C52 C51 F27 -91.5(5) . .
O17 C52 C51 F25 -155.4(4) . .
C53 C52 C51 F25 27.7(6) . .
O17 C52 C51 F26 -35.9(6) . .
C53 C52 C51 F26 147.2(4) . .
O32 N8 C94 N7 -179.0(4) . .
C99 N8 C94 N7 -8.8(5) . .
O32 N8 C94 C93 -3.1(7) . .
C99 N8 C94 C93 167.1(4) . .
O29 N7 C94 N8 177.3(4) . .
C96 N7 C94 N8 -10.7(5) . .
O29 N7 C94 C93 1.6(7) . .
C96 N7 C94 C93 173.6(4) . .
C92 C93 C94 N8 -40.6(6) . .
C90 C93 C94 N8 138.5(4) . .
C92 C93 C94 N7 134.4(4) . .
C90 C93 C94 N7 -46.6(7) . .
O11 N3 C39 N4 -176.8(4) . .
C41 N3 C39 N4 -8.4(5) . .
O11 N3 C39 C38 1.2(7) . .
C41 N3 C39 C38 169.7(4) . .
O14 N4 C39 N3 176.9(4) . .
C44 N4 C39 N3 -8.5(5) . .
O14 N4 C39 C38 -1.1(7) . .
C44 N4 C39 C38 173.5(4) . .
C60 C63 C62 C61 1.2(6) . .
C64 C63 C62 C61 177.4(4) . .
O4 N2 C14 C15 -45.2(5) . .
C9 N2 C14 C15 143.5(4) . .
O4 N2 C14 C13 75.5(5) . .
C9 N2 C14 C13 -95.9(4) . .
O4 N2 C14 C11 -166.1(3) . .
C9 N2 C14 C11 22.6(4) . .
N1 C11 C14 N2 -22.5(4) . .
C10 C11 C14 N2 -141.3(4) . .
C12 C11 C14 N2 89.7(4) . .
N1 C11 C14 C15 -139.7(4) . .
C10 C11 C14 C15 101.5(5) . .
C12 C11 C14 C15 -27.5(5) . .
N1 C11 C14 C13 89.1(4) . .
C10 C11 C14 C13 -29.8(5) . .
C12 C11 C14 C13 -158.8(4) . .
O14 N4 C44 C45 -42.6(6) . .
C39 N4 C44 C45 142.6(4) . .
O14 N4 C44 C43 76.3(5) . .
C39 N4 C44 C43 -98.5(4) . .
O14 N4 C44 C41 -164.8(4) . .
C39 N4 C44 C41 20.4(5) . .
N3 C41 C44 N4 -22.4(4) . .
C42 C41 C44 N4 90.6(5) . .
C40 C41 C44 N4 -139.1(4) . .
N3 C41 C44 C45 -141.0(4) . .
C42 C41 C44 C45 -28.1(6) . .
C40 C41 C44 C45 102.3(5) . .
N3 C41 C44 C43 90.2(5) . .
C42 C41 C44 C43 -156.9(5) . .
C40 C41 C44 C43 -26.5(6) . .
Tb2 O24 C74 C73 13.4(7) . .
Tb2 O24 C74 C75 -162.8(3) . .
C72 C73 C74 O24 -0.1(8) . .
C72 C73 C74 C75 175.9(4) . .
F31 C75 C74 O24 -38.5(5) . .
F33 C75 C74 O24 -159.0(4) . .
F32 C75 C74 O24 80.9(5) . .
F31 C75 C74 C73 144.9(4) . .
F33 C75 C74 C73 24.4(6) . .
F32 C75 C74 C73 -95.7(5) . .
C63 C62 C61 C57 0.6(7) . .
C56 O21 C57 C58 -1.7(8) . .
C56 O21 C57 C61 176.1(5) . .
C62 C61 C57 C58 -0.7(8) . .
C62 C61 C57 O21 -178.6(4) . .
C6 C2 C3 C5 2.1(9) . .
O1 C2 C3 C5 -179.4(5) . .
O2 C5 C3 C2 -172.0(5) . .
C8 C5 C3 C2 2.1(8) . .
C9 N1 O3 Tb3 -92.2(5) . 1_556
C11 N1 O3 Tb3 98.9(5) . 1_556
O21 C57 C58 C60 176.7(5) . .
C61 C57 C58 C60 -0.9(8) . .
O20 C60 C58 C57 -174.0(5) . .
C63 C60 C58 C57 2.8(8) . .
C31 O12 C32 C36 177.1(5) . .
C31 O12 C32 C33 -2.9(8) . .
C33 C32 C36 C37 -0.5(9) . .
O12 C32 C36 C37 179.6(5) . .
C38 C37 C36 C32 -0.3(9) . .
O25 C82 C81 F39 88.8(5) . .
C83 C82 C81 F39 -88.5(6) . .
O25 C82 C81 F38 -32.8(6) . .
C83 C82 C81 F38 150.0(5) . .
O25 C82 C81 F37 -150.9(4) . .
C83 C82 C81 F37 31.8(7) . .
C36 C32 C33 C35 0.0(9) . .
O12 C32 C33 C35 179.9(5) . .
O13 C35 C33 C32 -173.6(5) . .
C38 C35 C33 C32 1.4(7) . .
O13 C35 C38 C37 173.3(4) . .
C33 C35 C38 C37 -2.2(7) . .
O13 C35 C38 C39 -8.0(7) . .
C33 C35 C38 C39 176.5(4) . .
C36 C37 C38 C35 1.7(8) . .
C36 C37 C38 C39 -177.0(5) . .
N3 C39 C38 C35 133.8(5) . .
N4 C39 C38 C35 -48.6(7) . .
N3 C39 C38 C37 -47.5(7) . .
N4 C39 C38 C37 130.1(5) . .
O16 C47 C46 F19 -41.1(6) . .
C48 C47 C46 F19 141.0(5) . .
O16 C47 C46 F20 81.2(7) . .
C48 C47 C46 F20 -96.6(7) . .
O16 C47 C46 F21 -163.2(5) . .
C48 C47 C46 F21 19.0(8) . .
